data_7016025
loop_
_publ_author_name
'Shibata, Teppei'
'Ito, Satoru'
'Doe, Matsumi'
'Tanaka, Rika'
'Hashimoto, Hideki'
'Kinoshita, Isamu'
'Yano, Shigenobu'
'Nishioka, Takanori'

_publ_section_title
;
 Dynamic behaviour attributed to chiral carbohydrate substituents of
 N-heterocyclic carbene ligands in square planar nickel complexes.
;
_journal_issue 25
_journal_name_full 'Dalton transactions (Cambridge, England : 2003)'
_journal_page_first 6778
_journal_page_last 6784
_journal_paper_doi 10.1039/c0dt01833c
_journal_volume 40
_journal_year 2011
_chemical_absolute_configuration rmad
_chemical_formula_moiety '(C48 H56 Br2 N4 Ni O18), 0.5(C7 H8)'
_chemical_formula_sum 'C51.5 H60 Br2 N4 Ni O18'
_chemical_formula_weight 1241.56
_space_group_IT_number 19
_symmetry_cell_setting orthorhombic
_symmetry_Int_Tables_number 19
_symmetry_space_group_name_Hall 'P 2ac 2ab'
_symmetry_space_group_name_H-M 'P 21 21 21'
_cell_angle_alpha 90.00
_cell_angle_beta 90.00
_cell_angle_gamma 90.00
_cell_formula_units_Z 8
_cell_length_a 20.9010(6)
_cell_length_b 23.3218(8)
_cell_length_c 23.7857(7)
_cell_measurement_reflns_used 7031
_cell_measurement_temperature 153(2)
_cell_measurement_theta_max 27.4835
_cell_measurement_theta_min 4.0112
_cell_volume 11594.3(6)
_computing_cell_refinement CrystalClear
_computing_data_collection 'CrystalClear (Rigaku, 2001)'
_computing_molecular_graphics 'Ortep-3 for Windows (Farrugia, 1997)'
_computing_publication_material SHELXL97
_computing_structure_refinement 'SHELXL-97 (Sheldrick, 1997)'
_computing_structure_solution 'SIR97 (Altomare <i>et al.</i>, 1999)'
_diffrn_ambient_temperature 153(2)
_diffrn_detector_area_resol_mean 7.32
_diffrn_measured_fraction_theta_full 0.990
_diffrn_measured_fraction_theta_max 0.990
_diffrn_measurement_details
;
scan:
Number of images: 900
Slice: -80.0000 - 100.0000
Image width: 0.2000
Exp time: 5.0000
Rotation axis: Phi
Omega: 0.0000
Chi: 0.0000
Phi: 0.0000
XTD: 55.2092
2theta: 24.8033
scan:
Number of images: 300
Slice: -15.0000 - 45.0000
Image width: 0.2000
Exp time: 5.0000
Rotation axis: Omega
Omega: 0.0000
Chi: 90.0000
Phi: 0.0000
XTD: 55.2092
2theta: 24.8033
scan:
Number of images: 300
Slice: -15.0000 - 45.0000
Image width: 0.2000
Exp time: 5.0000
Rotation axis: Omega
Omega: 0.0000
Chi: 90.0000
Phi: 90.0000
XTD: 55.2092
2theta: 24.8033
scan:
Number of images: 300
Slice: -15.0000 - 45.0000
Image width: 0.2000
Exp time: 5.0000
Rotation axis: Omega
Omega: 0.0000
Chi: 90.0000
Phi: 180.0000
XTD: 55.2092
2theta: 24.8033
scan:
Number of images: 300
Slice: -15.0000 - 45.0000
Image width: 0.2000
Exp time: 5.0000
Rotation axis: Omega
Omega: 0.0000
Chi: 90.0000
Phi: 270.0000
XTD: 55.2092
2theta: 24.8033

;
_diffrn_measurement_device 'Mercury CCD (2x2 bin mode)'
_diffrn_measurement_device_details 'AFC7: Eulerian 3-circle'
_diffrn_measurement_device_type 'Rigaku/MSC Mercury CCD'
_diffrn_measurement_method '_w or _f'
_diffrn_radiation_detector CCD
_diffrn_radiation_monochromator 'Graphite Monochromator'
_diffrn_radiation_source 'Rotating Anode'
_diffrn_radiation_type MoK_a
_diffrn_radiation_wavelength 0.71070
_diffrn_reflns_av_R_equivalents 0.0281
_diffrn_reflns_av_sigmaI/netI 0.0408
_diffrn_reflns_limit_h_max 27
_diffrn_reflns_limit_h_min -17
_diffrn_reflns_limit_k_max 30
_diffrn_reflns_limit_k_min -23
_diffrn_reflns_limit_l_max 30
_diffrn_reflns_limit_l_min -29
_diffrn_reflns_number 88560
_diffrn_reflns_reduction_process 'Lp corrections applied'
_diffrn_reflns_theta_full 27.48
_diffrn_reflns_theta_max 27.48
_diffrn_reflns_theta_min 4.01
_diffrn_source_current 200.0000
_diffrn_source_power 12.0000
_diffrn_source_voltage 60.0000
_exptl_absorpt_coefficient_mu 1.785
_exptl_absorpt_correction_T_max 0.6639
_exptl_absorpt_correction_T_min 0.5355
_exptl_absorpt_correction_type multi-scan
_exptl_absorpt_process_details '(Jacobson, 1998)'
_exptl_crystal_colour Red
_exptl_crystal_density_diffrn 1.423
_exptl_crystal_density_method 'not measured'
_exptl_crystal_description Prism
_exptl_crystal_F_000 5112
_exptl_crystal_preparation 'mounted on a glass fiber with epoxy resin and placed in N2 stream at 153(2) K'
_exptl_crystal_size_max 0.40
_exptl_crystal_size_mid 0.35
_exptl_crystal_size_min 0.25
_refine_diff_density_max 1.179
_refine_diff_density_min -1.002
_refine_diff_density_rms 0.063
_refine_ls_abs_structure_details 'Flack H D (1983), Acta Cryst. A39, 876-881'
_refine_ls_abs_structure_Flack 0.008(5)
_refine_ls_extinction_method none
_refine_ls_goodness_of_fit_ref 1.131
_refine_ls_hydrogen_treatment constr
_refine_ls_matrix_type full
_refine_ls_number_parameters 1570
_refine_ls_number_reflns 25831
_refine_ls_number_restraints 12
_refine_ls_restrained_S_all 1.131
_refine_ls_R_factor_all 0.0524
_refine_ls_R_factor_gt 0.0494
_refine_ls_shift/su_max 0.002
_refine_ls_shift/su_mean 0.000
_refine_ls_structure_factor_coef Fsqd
_refine_ls_weighting_details 'calc w=1/[_s^2^(Fo^2^)+(0.0503P)^2^+6.6714P] where P=(Fo^2^+2Fc^2^)/3'
_refine_ls_weighting_scheme calc
_refine_ls_wR_factor_gt 0.1167
_refine_ls_wR_factor_ref 0.1191
_reflns_number_gt 24566
_reflns_number_total 25831
_reflns_threshold_expression >2sigma(I)
_cod_data_source_file c0dt01833c.txt
_cod_data_source_block NiBzBr
_cod_depositor_comments
;
The following automatic conversions were performed:

'_exptl_absorpt_correction_type' value 'Multi-scan' changed to
'multi-scan' according to
/home/saulius/struct/CIF-dictionaries/cif_core.dic dictionary named
'cif_core.dic' version 2.4.1 from 2010-06-29.

Automatic conversion script
Id: cif_fix_values 1715 2011-07-08 13:25:40Z adriana 
;
_cod_original_sg_symbol_Hall 'P 2ac 2ab '
_cod_original_sg_symbol_H-M P212121
_cod_original_formula_sum 'C51.50 H60 Br2 N4 Ni O18'
_cod_database_code 7016025

loop_
_symmetry_equiv_pos_as_xyz
'x, y, z'
'-x+1/2, -y, z+1/2'
'x+1/2, -y+1/2, -z'
'-x, y+1/2, -z+1/2'

loop_
_atom_site_label
_atom_site_type_symbol
_atom_site_fract_x
_atom_site_fract_y
_atom_site_fract_z
_atom_site_U_iso_or_equiv
_atom_site_adp_type
_atom_site_occupancy
_atom_site_symmetry_multiplicity
_atom_site_calc_flag
_atom_site_refinement_flags
_atom_site_disorder_assembly
_atom_site_disorder_group
Ni1 Ni 0.018978(19) 0.21023(2) 0.25727(2) 0.03301(10) Uani 1 1 d . . .
Br1 Br 0.04022(2) 0.224670(17) 0.162882(17) 0.04362(9) Uani 1 1 d . . .
Br2 Br -0.000412(18) 0.19553(2) 0.352015(17) 0.04611(10) Uani 1 1 d . . .
C1 C 0.00882(15) 0.13077(15) 0.24137(15) 0.0331(7) Uani 1 1 d . . .
N1 N 0.05596(13) 0.09395(12) 0.22578(13) 0.0318(6) Uani 1 1 d . . .
C2 C 0.03105(17) 0.04095(16) 0.20933(17) 0.0371(8) Uani 1 1 d . . .
H1 H 0.0545 0.0087 0.1961 0.045 Uiso 1 1 calc R . .
C3 C -0.03232(17) 0.04460(17) 0.21586(17) 0.0382(8) Uani 1 1 d . . .
H2 H -0.0627 0.0154 0.2082 0.046 Uiso 1 1 calc R . .
N2 N -0.04525(13) 0.09918(13) 0.23597(14) 0.0341(6) Uani 1 1 d . . .
C4 C 0.12253(14) 0.10963(16) 0.22560(15) 0.0315(7) Uani 1 1 d . . .
H3 H 0.1273 0.1503 0.2381 0.038 Uiso 1 1 calc R . .
O1 O 0.14477(11) 0.10385(11) 0.16935(11) 0.0362(5) Uani 1 1 d . . .
C5 C 0.20739(17) 0.12777(17) 0.16339(18) 0.0401(8) Uani 1 1 d . . .
H4 H 0.2076 0.1676 0.1791 0.048 Uiso 1 1 calc R . .
C6 C 0.25338(16) 0.09041(17) 0.19725(18) 0.0391(8) Uani 1 1 d . . .
H5 H 0.2543 0.0506 0.1815 0.047 Uiso 1 1 calc R . .
C7 C 0.23292(16) 0.08904(17) 0.25777(17) 0.0395(8) Uani 1 1 d . . .
H6 H 0.2389 0.1277 0.2752 0.047 Uiso 1 1 calc R . .
C8 C 0.16328(15) 0.07055(16) 0.26297(16) 0.0343(7) Uani 1 1 d . . .
H7 H 0.1581 0.0295 0.2517 0.041 Uiso 1 1 calc R . .
C9 C 0.2226(2) 0.1301(2) 0.1015(2) 0.0516(10) Uani 1 1 d . . .
H8 H 0.1883 0.1509 0.0813 0.062 Uiso 1 1 calc R . .
H9 H 0.2633 0.1509 0.0956 0.062 Uiso 1 1 calc R . .
O2 O 0.22789(14) 0.07322(15) 0.07993(14) 0.0539(8) Uani 1 1 d . . .
C10 C 0.2821(2) 0.0579(3) 0.0541(2) 0.0597(12) Uani 1 1 d . . .
O3 O 0.32541(19) 0.0902(2) 0.0466(2) 0.0932(15) Uani 1 1 d . . .
C11 C 0.2807(3) -0.0042(3) 0.0382(3) 0.0741(16) Uani 1 1 d . . .
H10 H 0.3064 -0.0102 0.0042 0.089 Uiso 1 1 calc R . .
H11 H 0.2364 -0.0159 0.0309 0.089 Uiso 1 1 calc R . .
H12 H 0.2983 -0.0272 0.0690 0.089 Uiso 1 1 calc R . .
O4 O 0.31601(12) 0.11616(14) 0.19316(15) 0.0537(8) Uani 1 1 d . . .
C12 C 0.3647(2) 0.0824(3) 0.1768(2) 0.0610(13) Uani 1 1 d . . .
O5 O 0.35863(17) 0.0328(2) 0.1668(2) 0.0849(13) Uani 1 1 d . . .
C13 C 0.4254(2) 0.1159(4) 0.1723(3) 0.094(2) Uani 1 1 d . . .
H13 H 0.4620 0.0900 0.1762 0.113 Uiso 1 1 calc R . .
H14 H 0.4269 0.1448 0.2023 0.113 Uiso 1 1 calc R . .
H15 H 0.4272 0.1350 0.1357 0.113 Uiso 1 1 calc R . .
O6 O 0.27055(13) 0.04712(13) 0.28733(13) 0.0479(7) Uani 1 1 d . . .
C14 C 0.3077(2) 0.0655(3) 0.3292(2) 0.0641(13) Uani 1 1 d . . .
O7 O 0.3132(2) 0.1139(2) 0.3433(2) 0.0976(16) Uani 1 1 d . . .
C15 C 0.3423(4) 0.0146(4) 0.3554(4) 0.116(3) Uani 1 1 d . . .
H16 H 0.3624 0.0266 0.3907 0.139 Uiso 1 1 calc R . .
H17 H 0.3752 0.0008 0.3294 0.139 Uiso 1 1 calc R . .
H18 H 0.3115 -0.0162 0.3628 0.139 Uiso 1 1 calc R . .
O8 O 0.14468(13) 0.07868(12) 0.32039(11) 0.0409(6) Uani 1 1 d . . .
C16 C 0.1094(2) 0.03597(19) 0.34424(19) 0.0457(9) Uani 1 1 d . . .
O9 O 0.09321(15) -0.00614(14) 0.32050(15) 0.0533(8) Uani 1 1 d . . .
C17 C 0.0950(3) 0.0513(3) 0.4048(2) 0.0667(14) Uani 1 1 d . . .
H19 H 0.0698 0.0206 0.4221 0.080 Uiso 1 1 calc R . .
H20 H 0.0707 0.0872 0.4061 0.080 Uiso 1 1 calc R . .
H21 H 0.1353 0.0560 0.4255 0.080 Uiso 1 1 calc R . .
C18 C -0.10891(17) 0.1198(2) 0.2506(2) 0.0496(10) Uani 1 1 d . . .
H22 H -0.1051 0.1464 0.2829 0.060 Uiso 1 1 calc R . .
H23 H -0.1351 0.0868 0.2630 0.060 Uiso 1 1 calc R . .
C19 C -0.14392(19) 0.15034(19) 0.2033(2) 0.0516(11) Uani 1 1 d . . .
C20 C -0.2022(2) 0.1749(3) 0.2148(3) 0.0784(19) Uani 1 1 d . . .
H24 H -0.2193 0.1724 0.2518 0.094 Uiso 1 1 calc R . .
C21 C -0.2363(3) 0.2030(3) 0.1740(5) 0.108(3) Uani 1 1 d . . .
H25 H -0.2762 0.2202 0.1831 0.130 Uiso 1 1 calc R . .
C22 C -0.2141(4) 0.2065(3) 0.1220(5) 0.117(4) Uani 1 1 d . . .
H26 H -0.2385 0.2257 0.0940 0.141 Uiso 1 1 calc R . .
C23 C -0.1558(3) 0.1825(3) 0.1078(3) 0.088(2) Uani 1 1 d . . .
H27 H -0.1399 0.1854 0.0704 0.106 Uiso 1 1 calc R . .
C24 C -0.1203(2) 0.1538(2) 0.1493(3) 0.0613(13) Uani 1 1 d . . .
H28 H -0.0803 0.1368 0.1402 0.074 Uiso 1 1 calc R . .
C25 C 0.03271(16) 0.29032(17) 0.26880(17) 0.0386(8) Uani 1 1 d . . .
N3 N -0.00341(15) 0.33519(13) 0.25018(18) 0.0460(8) Uani 1 1 d . . .
C26 C 0.02576(18) 0.38710(18) 0.2615(2) 0.0546(12) Uani 1 1 d . . .
H29 H 0.0103 0.4242 0.2522 0.066 Uiso 1 1 calc R . .
C27 C 0.08047(19) 0.3743(2) 0.2885(2) 0.0595(13) Uani 1 1 d . . .
H30 H 0.1111 0.4010 0.3022 0.071 Uiso 1 1 calc R . .
N4 N 0.08412(14) 0.31542(16) 0.29260(15) 0.0437(8) Uani 1 1 d . . .
C28 C -0.06302(17) 0.32822(17) 0.21993(19) 0.0426(9) Uani 1 1 d . . .
H31 H -0.0747 0.2867 0.2183 0.051 Uiso 1 1 calc R . .
O10 O -0.05291(12) 0.34943(13) 0.16490(14) 0.0492(7) Uani 1 1 d . . .
C29 C -0.1056(2) 0.3358(2) 0.1294(2) 0.0525(11) Uani 1 1 d . . .
H32 H -0.1139 0.2935 0.1307 0.063 Uiso 1 1 calc R . .
C30 C -0.16429(18) 0.3679(2) 0.15059(19) 0.0460(9) Uani 1 1 d . . .
H33 H -0.1575 0.4102 0.1463 0.055 Uiso 1 1 calc R . .
C31 C -0.17750(17) 0.35394(17) 0.21152(18) 0.0399(8) Uani 1 1 d . . .
H34 H -0.1929 0.3135 0.2150 0.048 Uiso 1 1 calc R . .
C32 C -0.11769(16) 0.36243(16) 0.24647(18) 0.0383(8) Uani 1 1 d . . .
H35 H -0.1063 0.4040 0.2478 0.046 Uiso 1 1 calc R . .
C33 C -0.0836(3) 0.3529(3) 0.0697(2) 0.0701(15) Uani 1 1 d . . .
H36 H -0.0938 0.3936 0.0621 0.084 Uiso 1 1 calc R . .
H37 H -0.0369 0.3472 0.0654 0.084 Uiso 1 1 calc R . .
O11 O -0.1179(2) 0.3164(2) 0.03248(19) 0.0791(11) Uani 1 1 d . . .
C34 C -0.0924(3) 0.3098(4) -0.0190(3) 0.0881(19) Uani 1 1 d . . .
O12 O -0.0412(3) 0.3304(4) -0.0304(3) 0.130(2) Uani 1 1 d . . .
C35 C -0.1326(4) 0.2734(4) -0.0559(4) 0.105(3) Uani 1 1 d . . .
H38 H -0.1495 0.2966 -0.0869 0.126 Uiso 1 1 calc R . .
H39 H -0.1683 0.2575 -0.0341 0.126 Uiso 1 1 calc R . .
H40 H -0.1067 0.2420 -0.0711 0.126 Uiso 1 1 calc R . .
O13 O -0.21940(14) 0.35059(15) 0.11865(14) 0.0542(8) Uani 1 1 d . . .
C36 C -0.2466(2) 0.3901(3) 0.0851(2) 0.0665(14) Uani 1 1 d . . .
O14 O -0.2279(2) 0.4386(2) 0.0807(2) 0.1022(17) Uani 1 1 d . . .
C37 C -0.3034(3) 0.3638(3) 0.0551(3) 0.0797(18) Uani 1 1 d . . .
H41 H -0.3303 0.3436 0.0824 0.096 Uiso 1 1 calc R . .
H42 H -0.2882 0.3367 0.0266 0.096 Uiso 1 1 calc R . .
H43 H -0.3284 0.3942 0.0369 0.096 Uiso 1 1 calc R . .
O15 O -0.22557(12) 0.39296(12) 0.23218(13) 0.0425(6) Uani 1 1 d . . .
C38 C -0.27600(19) 0.3704(2) 0.2610(2) 0.0494(10) Uani 1 1 d . . .
O16 O -0.28379(17) 0.32070(16) 0.2681(2) 0.0772(12) Uani 1 1 d . . .
C39 C -0.3187(3) 0.4168(2) 0.2815(3) 0.0723(16) Uani 1 1 d . . .
H44 H -0.3631 0.4074 0.2723 0.087 Uiso 1 1 calc R . .
H45 H -0.3068 0.4530 0.2635 0.087 Uiso 1 1 calc R . .
H46 H -0.3142 0.4205 0.3224 0.087 Uiso 1 1 calc R . .
O17 O -0.12843(13) 0.34142(12) 0.30229(13) 0.0438(6) Uani 1 1 d . . .
C40 C -0.1138(2) 0.3761(2) 0.3451(2) 0.0505(10) Uani 1 1 d . . .
O18 O -0.09556(18) 0.42486(15) 0.33923(16) 0.0654(9) Uani 1 1 d . . .
C41 C -0.1208(4) 0.3461(3) 0.3988(3) 0.089(2) Uani 1 1 d . . .
H47 H -0.1124 0.3728 0.4297 0.106 Uiso 1 1 calc R . .
H48 H -0.0902 0.3143 0.4005 0.106 Uiso 1 1 calc R . .
H49 H -0.1644 0.3311 0.4021 0.106 Uiso 1 1 calc R . .
C42 C 0.13754(16) 0.2842(2) 0.31718(18) 0.0478(10) Uani 1 1 d . . .
H50 H 0.1224 0.2460 0.3294 0.057 Uiso 1 1 calc R . .
H51 H 0.1525 0.3050 0.3510 0.057 Uiso 1 1 calc R . .
C43 C 0.19378(17) 0.27652(17) 0.27680(17) 0.0389(8) Uani 1 1 d . . .
C44 C 0.1922(2) 0.2933(2) 0.2212(2) 0.0504(10) Uani 1 1 d . . .
H52 H 0.1545 0.3097 0.2058 0.061 Uiso 1 1 calc R . .
C45 C 0.2465(2) 0.2862(2) 0.1877(2) 0.0583(11) Uani 1 1 d . . .
H53 H 0.2455 0.2976 0.1494 0.070 Uiso 1 1 calc R . .
C46 C 0.3009(2) 0.2630(2) 0.2096(2) 0.0607(13) Uani 1 1 d . . .
H54 H 0.3378 0.2589 0.1867 0.073 Uiso 1 1 calc R . .
C47 C 0.3024(2) 0.2457(2) 0.2642(3) 0.0637(13) Uani 1 1 d . . .
H55 H 0.3404 0.2294 0.2791 0.076 Uiso 1 1 calc R . .
C48 C 0.24928(19) 0.2517(2) 0.2980(2) 0.0475(10) Uani 1 1 d . . .
H56 H 0.2506 0.2389 0.3359 0.057 Uiso 1 1 calc R . .
Ni2 Ni 0.19063(2) 0.37139(2) 0.51395(2) 0.04044(11) Uani 1 1 d . . .
Br3 Br 0.14102(3) 0.41854(2) 0.58827(2) 0.06267(14) Uani 1 1 d . . .
Br4 Br 0.24310(2) 0.32945(2) 0.438552(19) 0.04992(11) Uani 1 1 d . . .
C49 C 0.24155(17) 0.33045(17) 0.56624(17) 0.0386(8) Uani 1 1 d . . .
N5 N 0.21954(15) 0.28908(15) 0.60155(15) 0.0437(8) Uani 1 1 d . . .
C50 C 0.2680(2) 0.2686(2) 0.6363(2) 0.0507(10) Uani 1 1 d . . .
H57 H 0.2643 0.2400 0.6646 0.061 Uiso 1 1 calc R . .
C51 C 0.3210(2) 0.29740(19) 0.6219(2) 0.0507(10) Uani 1 1 d . . .
H58 H 0.3623 0.2929 0.6379 0.061 Uiso 1 1 calc R . .
N6 N 0.30414(15) 0.33493(15) 0.57928(15) 0.0420(7) Uani 1 1 d . . .
C52 C 0.15396(19) 0.2700(2) 0.60246(18) 0.0467(9) Uani 1 1 d . . .
H59 H 0.1287 0.2930 0.5748 0.056 Uiso 1 1 calc R . .
O19 O 0.13032(14) 0.28067(13) 0.65722(13) 0.0487(7) Uani 1 1 d . . .
C53 C 0.0634(2) 0.2671(2) 0.6607(2) 0.0587(12) Uani 1 1 d . . .
H60 H 0.0405 0.2864 0.6290 0.070 Uiso 1 1 calc R . .
C54 C 0.05668(19) 0.2035(2) 0.6543(2) 0.0556(11) Uani 1 1 d . . .
H61 H 0.0810 0.1832 0.6845 0.067 Uiso 1 1 calc R . .
C55 C 0.08014(18) 0.1848(2) 0.5966(2) 0.0515(11) Uani 1 1 d . . .
H62 H 0.0514 0.2007 0.5669 0.062 Uiso 1 1 calc R . .
C56 C 0.14849(19) 0.2070(2) 0.58775(19) 0.0485(10) Uani 1 1 d . . .
H63 H 0.1794 0.1840 0.6106 0.058 Uiso 1 1 calc R . .
C57 C 0.0382(3) 0.2903(3) 0.7155(3) 0.0761(16) Uani 1 1 d . . .
H64 H 0.0493 0.3315 0.7189 0.091 Uiso 1 1 calc R . .
H65 H -0.0089 0.2867 0.7165 0.091 Uiso 1 1 calc R . .
O20 O 0.06511(19) 0.2597(2) 0.76059(18) 0.0799(12) Uani 1 1 d . . .
C58 C 0.0253(4) 0.2390(4) 0.8003(4) 0.103(3) Uani 1 1 d . . .
O21 O -0.0313(3) 0.2448(4) 0.7987(4) 0.162(3) Uani 1 1 d . . .
C59 C 0.0595(6) 0.2056(6) 0.8425(4) 0.153(4) Uani 1 1 d . . .
H66 H 0.0294 0.1926 0.8714 0.184 Uiso 1 1 calc R . .
H67 H 0.0926 0.2295 0.8599 0.184 Uiso 1 1 calc R . .
H68 H 0.0795 0.1723 0.8246 0.184 Uiso 1 1 calc R . .
O22 O -0.01054(15) 0.18821(18) 0.6566(2) 0.0763(11) Uani 1 1 d . . .
C60 C -0.0270(3) 0.1473(3) 0.6939(4) 0.093(2) Uani 1 1 d . . .
O23 O 0.0091(3) 0.1253(3) 0.7257(3) 0.1119(19) Uani 1 1 d . . .
C61 C -0.0975(3) 0.1333(4) 0.6865(5) 0.131(4) Uani 1 1 d . . .
H69 H -0.1023 0.1026 0.6588 0.157 Uiso 1 1 calc R . .
H70 H -0.1204 0.1675 0.6735 0.157 Uiso 1 1 calc R . .
H71 H -0.1154 0.1209 0.7226 0.157 Uiso 1 1 calc R . .
O24 O 0.07932(14) 0.12345(15) 0.59427(16) 0.0563(8) Uani 1 1 d . . .
C62 C 0.0406(2) 0.0974(2) 0.5564(2) 0.0602(12) Uani 1 1 d . . .
O25 O 0.0112(3) 0.1235(2) 0.5223(2) 0.0998(16) Uani 1 1 d . . .
C63 C 0.0401(3) 0.0344(2) 0.5644(3) 0.0715(15) Uani 1 1 d . . .
H72 H -0.0024 0.0222 0.5772 0.086 Uiso 1 1 calc R . .
H73 H 0.0721 0.0238 0.5926 0.086 Uiso 1 1 calc R . .
H74 H 0.0501 0.0155 0.5287 0.086 Uiso 1 1 calc R . .
O26 O 0.16298(17) 0.20150(19) 0.52896(16) 0.0683(10) Uani 1 1 d . . .
C64 C 0.2098(4) 0.1666(3) 0.5140(4) 0.100(3) Uani 1 1 d . . .
O27 O 0.2375(3) 0.1378(3) 0.5470(4) 0.143(3) Uani 1 1 d . . .
C65 C 0.2183(5) 0.1681(3) 0.4511(4) 0.144(5) Uani 1 1 d . . .
H75 H 0.2424 0.2026 0.4406 0.172 Uiso 1 1 calc R . .
H76 H 0.1763 0.1689 0.4329 0.172 Uiso 1 1 calc R . .
H77 H 0.2419 0.1340 0.4390 0.172 Uiso 1 1 calc R . .
C66 C 0.3491(2) 0.3749(2) 0.55330(19) 0.0492(10) Uani 1 1 d . . .
H78 H 0.3335 0.3853 0.5153 0.059 Uiso 0.62(2) 1 calc PR A 1
H79 H 0.3912 0.3560 0.5490 0.059 Uiso 0.62(2) 1 calc PR A 1
H80 H 0.3329 0.3845 0.5154 0.059 Uiso 0.38(2) 1 calc PR A 2
H81 H 0.3904 0.3548 0.5483 0.059 Uiso 0.38(2) 1 calc PR A 2
C67 C 0.3569(6) 0.4289(4) 0.5882(4) 0.038(4) Uani 0.62(2) 1 d P A 1
C68 C 0.3101(5) 0.4526(4) 0.6212(5) 0.041(2) Uani 0.62(2) 1 d P A 1
H82 H 0.2693 0.4349 0.6231 0.049 Uiso 0.62(2) 1 calc PR A 1
C69 C 0.3215(6) 0.5017(6) 0.6516(6) 0.056(4) Uani 0.62(2) 1 d P A 1
H83 H 0.2869 0.5202 0.6700 0.068 Uiso 0.62(2) 1 calc PR A 1
C70 C 0.3795(7) 0.5237(6) 0.6559(7) 0.072(4) Uani 0.62(2) 1 d P A 1
H84 H 0.3866 0.5563 0.6790 0.087 Uiso 0.62(2) 1 calc PR A 1
C71 C 0.4307(5) 0.4991(5) 0.6265(7) 0.080(4) Uani 0.62(2) 1 d P A 1
H85 H 0.4725 0.5151 0.6280 0.096 Uiso 0.62(2) 1 calc PR A 1
C72 C 0.4175(5) 0.4504(5) 0.5952(5) 0.060(3) Uani 0.62(2) 1 d P A 1
H86 H 0.4521 0.4310 0.5778 0.071 Uiso 0.62(2) 1 calc PR A 1
C73 C 0.13398(19) 0.41112(19) 0.46512(17) 0.0430(9) Uani 1 1 d . . .
N7 N 0.13733(17) 0.46735(16) 0.45122(16) 0.0482(8) Uani 1 1 d . . .
C74 C 0.0824(2) 0.4839(2) 0.42233(18) 0.0495(10) Uani 1 1 d . . .
H87 H 0.0728 0.5214 0.4091 0.059 Uiso 1 1 calc R . .
C75 C 0.04572(19) 0.4374(2) 0.41658(18) 0.0455(9) Uani 1 1 d . . .
H88 H 0.0054 0.4352 0.3983 0.055 Uiso 1 1 calc R . .
N8 N 0.07859(14) 0.39249(16) 0.44297(14) 0.0410(7) Uani 1 1 d . . .
C76 C 0.1803(4) 0.5026(5) 0.4731(5) 0.033(2) Uani 0.51 1 d P B 1
H89 H 0.2091 0.4787 0.4972 0.040 Uiso 0.51 1 calc PR B 1
O28 O 0.1519(3) 0.5451(3) 0.5092(3) 0.0428(15) Uani 0.51 1 d P B 1
C77 C 0.1980(5) 0.5690(5) 0.5467(6) 0.059(3) Uani 0.51 1 d P B 1
H90 H 0.2186 0.5389 0.5705 0.071 Uiso 0.51 1 calc PR B 1
C78 C 0.2464(7) 0.5995(7) 0.5096(8) 0.058(4) Uani 0.51 1 d P B 1
H91 H 0.2257 0.6340 0.4925 0.069 Uiso 0.51 1 calc PR B 1
C79 C 0.2757(5) 0.5616(5) 0.4611(7) 0.056(3) Uani 0.51 1 d P B 1
H92 H 0.3048 0.5323 0.4781 0.067 Uiso 0.51 1 calc PR B 1
C80 C 0.2226(8) 0.5305(10) 0.4281(7) 0.043(4) Uani 0.51 1 d P B 1
H93 H 0.1973 0.5584 0.4052 0.052 Uiso 0.51 1 calc PR B 1
C81 C 0.1644(7) 0.6127(6) 0.5817(6) 0.080(3) Uani 0.51 1 d P B 1
H94 H 0.1464 0.6433 0.5576 0.096 Uiso 0.51 1 calc PR B 1
H95 H 0.1945 0.6304 0.6088 0.096 Uiso 0.51 1 calc PR B 1
O29 O 0.1115(5) 0.5814(5) 0.6124(4) 0.092(2) Uani 0.51 1 d P B 1
C82 C 0.1208(5) 0.5587(5) 0.6650(4) 0.119(3) Uani 0.51 1 d P B 1
O30 O 0.1766(5) 0.5576(7) 0.6827(6) 0.136(4) Uani 0.51 1 d P B 1
C83 C 0.0665(9) 0.5254(9) 0.6843(8) 0.119(3) Uani 0.51 1 d P B 1
H96 H 0.0811 0.4875 0.6967 0.143 Uiso 0.51 1 calc PR B 1
H97 H 0.0358 0.5209 0.6535 0.143 Uiso 0.51 1 calc PR B 1
H98 H 0.0459 0.5452 0.7158 0.143 Uiso 0.51 1 calc PR B 1
O31 O 0.3018(4) 0.6178(4) 0.5415(4) 0.079(2) Uani 0.51 1 d P B 1
O32 O 0.2826(18) 0.7070(15) 0.519(2) 0.142(9) Uani 0.51 1 d PU B 1
C84 C 0.3186(7) 0.6738(7) 0.5421(7) 0.094(3) Uani 0.51 1 d PU B 1
C85 C 0.3814(7) 0.6789(10) 0.5715(9) 0.128(6) Uani 0.51 1 d P B 1
H99 H 0.4161 0.6707 0.5449 0.154 Uiso 0.51 1 calc PR B 1
H100 H 0.3832 0.6515 0.6026 0.154 Uiso 0.51 1 calc PR B 1
H101 H 0.3863 0.7179 0.5861 0.154 Uiso 0.51 1 calc PR B 1
O33 O 0.3116(3) 0.5971(4) 0.4251(4) 0.0611(19) Uani 0.51 1 d P B 1
C86 C 0.3730(6) 0.5953(8) 0.4283(10) 0.089(4) Uani 0.39 1 d P B 1
O34 O 0.4025(5) 0.5575(6) 0.4531(8) 0.117(4) Uani 0.39 1 d P B 1
C87 C 0.4035(8) 0.6419(11) 0.3997(14) 0.126(6) Uani 0.39 1 d P B 1
H102 H 0.4377 0.6575 0.4235 0.151 Uiso 0.39 1 d P C 1
H103 H 0.3721 0.6718 0.3918 0.151 Uiso 0.39 1 d P D 1
H104 H 0.4219 0.6277 0.3644 0.151 Uiso 0.39 1 d P E 1
O35 O 0.2498(6) 0.4892(6) 0.3939(5) 0.045(2) Uani 0.51 1 d P B 1
C88 C 0.2200(10) 0.4772(9) 0.3442(5) 0.040(2) Uani 0.51 1 d P B 1
O36 O 0.1725(17) 0.5000(15) 0.3291(9) 0.060(5) Uani 0.51 1 d P B 1
C89 C 0.2554(12) 0.4333(9) 0.3103(9) 0.058(3) Uani 0.51 1 d P B 1
H105 H 0.2248 0.4111 0.2879 0.069 Uiso 0.51 1 calc PR B 1
H106 H 0.2786 0.4076 0.3357 0.069 Uiso 0.51 1 calc PR B 1
H107 H 0.2857 0.4526 0.2853 0.069 Uiso 0.51 1 calc PR B 1
C90 C 0.05595(19) 0.3333(2) 0.44774(18) 0.0463(9) Uani 1 1 d . . .
H108 H 0.0932 0.3083 0.4554 0.056 Uiso 1 1 calc R . .
H109 H 0.0378 0.3216 0.4111 0.056 Uiso 1 1 calc R . .
C91 C 0.00635(17) 0.32317(19) 0.49258(16) 0.0416(8) Uani 1 1 d . . .
C92 C -0.0226(2) 0.2697(2) 0.49540(19) 0.0517(10) Uani 1 1 d . . .
H110 H -0.0096 0.2404 0.4701 0.062 Uiso 1 1 calc R B .
C93 C -0.0701(2) 0.2585(3) 0.5346(2) 0.0595(13) Uani 1 1 d . . .
H111 H -0.0895 0.2217 0.5359 0.071 Uiso 1 1 calc R . .
C94 C -0.0894(2) 0.3005(3) 0.5717(2) 0.0605(13) Uani 1 1 d . . .
H112 H -0.1223 0.2930 0.5982 0.073 Uiso 1 1 calc R . .
C95 C -0.0603(2) 0.3534(3) 0.5698(2) 0.0658(14) Uani 1 1 d . . .
H113 H -0.0732 0.3823 0.5956 0.079 Uiso 1 1 calc R . .
C96 C -0.0117(2) 0.3658(2) 0.53039(19) 0.0509(10) Uani 1 1 d . . .
H114 H 0.0083 0.4023 0.5297 0.061 Uiso 1 1 calc R . .
C97 C 0.3619(9) 0.4307(5) 0.5843(9) 0.074(13) Uani 0.38(2) 1 d PG A 2
C98 C 0.3252(12) 0.4481(8) 0.6299(7) 0.086(11) Uani 0.38(2) 1 d PG A 2
H115 H 0.2941 0.4230 0.6454 0.103 Uiso 0.38(2) 1 calc PR A 2
C99 C 0.3341(12) 0.5023(9) 0.6530(7) 0.112(17) Uani 0.38(2) 1 d PG A 2
H116 H 0.3090 0.5142 0.6842 0.135 Uiso 0.38(2) 1 calc PR A 2
C100 C 0.3797(9) 0.5391(7) 0.6304(11) 0.089(10) Uani 0.38(2) 1 d PG A 2
H117 H 0.3857 0.5761 0.6461 0.107 Uiso 0.38(2) 1 calc PR A 2
C101 C 0.4164(8) 0.5217(7) 0.5848(15) 0.109(11) Uani 0.38(2) 1 d PG A 2
H118 H 0.4475 0.5468 0.5693 0.131 Uiso 0.38(2) 1 calc PR A 2
C102 C 0.4075(8) 0.4675(7) 0.5617(12) 0.083(9) Uani 0.38(2) 1 d PG A 2
H119 H 0.4326 0.4556 0.5305 0.100 Uiso 0.38(2) 1 calc PR A 2
C103 C 0.2026(5) 0.5027(6) 0.4601(6) 0.041(3) Uani 0.49 1 d P B 2
H120 H 0.2340 0.4783 0.4809 0.049 Uiso 0.49 1 calc PR B 2
O37 O 0.1814(4) 0.5485(4) 0.4960(3) 0.0509(18) Uani 0.49 1 d P B 2
C104 C 0.2361(12) 0.5735(8) 0.5209(10) 0.082(7) Uani 0.49 1 d P B 2
H121 H 0.2622 0.5433 0.5401 0.099 Uiso 0.49 1 calc PR B 2
C105 C 0.2757(6) 0.6014(6) 0.4728(6) 0.061(3) Uani 0.49 1 d P B 2
H122 H 0.2507 0.6337 0.4559 0.074 Uiso 0.49 1 calc PR B 2
C106 C 0.2941(7) 0.5590(6) 0.4269(7) 0.063(3) Uani 0.49 1 d P B 2
H123 H 0.3271 0.5316 0.4412 0.075 Uiso 0.49 1 calc PR B 2
C107 C 0.2340(11) 0.5262(13) 0.4077(8) 0.051(5) Uani 0.49 1 d P B 2
H124 H 0.2040 0.5523 0.3872 0.061 Uiso 0.49 1 calc PR B 2
C108 C 0.2168(7) 0.6186(6) 0.5622(6) 0.080(3) Uani 0.49 1 d P B 2
H125 H 0.2540 0.6425 0.5727 0.096 Uiso 0.49 1 calc PR B 2
H126 H 0.1833 0.6436 0.5460 0.096 Uiso 0.49 1 calc PR B 2
O38 O 0.1931(5) 0.5890(5) 0.6095(4) 0.092(2) Uani 0.49 1 d P B 2
C109 C 0.1402(11) 0.6087(11) 0.6257(10) 0.119(3) Uani 0.49 1 d P B 2
O39 O 0.1100(6) 0.6505(8) 0.6136(6) 0.136(4) Uani 0.49 1 d P B 2
C110 C 0.1208(5) 0.5587(5) 0.6650(4) 0.119(3) Uani 0.49 1 d P B 2
H127 H 0.1315 0.5221 0.6471 0.143 Uiso 0.49 1 calc PR B 2
H128 H 0.0747 0.5603 0.6721 0.143 Uiso 0.49 1 calc PR B 2
H129 H 0.1440 0.5621 0.7007 0.143 Uiso 0.49 1 calc PR B 2
O40 O 0.3363(4) 0.6235(4) 0.4953(5) 0.087(3) Uani 0.49 1 d P B 2
O41 O 0.2982(19) 0.7179(15) 0.504(3) 0.142(9) Uani 0.49 1 d PU B 2
C111 C 0.3445(7) 0.6821(7) 0.4991(8) 0.094(3) Uani 0.49 1 d PU B 2
C112 C 0.4066(8) 0.6919(10) 0.5298(9) 0.128(6) Uani 0.49 1 d P B 2
H130 H 0.4312 0.7219 0.5106 0.154 Uiso 0.49 1 calc PR B 2
H131 H 0.4315 0.6563 0.5303 0.154 Uiso 0.49 1 calc PR B 2
H132 H 0.3976 0.7039 0.5685 0.154 Uiso 0.49 1 calc PR B 2
O42 O 0.3180(3) 0.5893(3) 0.3808(4) 0.0623(19) Uani 0.49 1 d P B 2
C113 C 0.3707(5) 0.5676(6) 0.3555(8) 0.089(4) Uani 0.49 1 d P B 2
O43 O 0.3983(4) 0.5265(5) 0.3726(7) 0.117(4) Uani 0.49 1 d P B 2
C114 C 0.3846(7) 0.6020(8) 0.3042(11) 0.126(6) Uani 0.49 1 d P B 2
H133 H 0.4308 0.6086 0.3013 0.151 Uiso 0.49 1 calc PR B 2
H134 H 0.3624 0.6389 0.3066 0.151 Uiso 0.49 1 calc PR B 2
H135 H 0.3697 0.5812 0.2709 0.151 Uiso 0.49 1 calc PR B 2
O44 O 0.2542(6) 0.4816(5) 0.3726(4) 0.038(2) Uani 0.49 1 d P B 2
C115 C 0.2210(10) 0.4705(9) 0.3245(5) 0.040(2) Uani 0.49 1 d P B 2
O45 O 0.1730(15) 0.4982(13) 0.3129(9) 0.050(4) Uani 0.49 1 d P B 2
C116 C 0.2484(12) 0.4216(10) 0.2936(10) 0.058(3) Uani 0.49 1 d P B 2
H136 H 0.2209 0.4122 0.2615 0.069 Uiso 0.49 1 calc PR B 2
H137 H 0.2512 0.3883 0.3186 0.069 Uiso 0.49 1 calc PR B 2
H138 H 0.2912 0.4317 0.2801 0.069 Uiso 0.49 1 calc PR B 2
C117 C 0.367(2) 0.559(3) 0.401(4) 0.089(4) Uani 0.12 1 d P B 3
O46 O 0.3834(18) 0.516(2) 0.419(3) 0.117(4) Uani 0.12 1 d P B 3
C118 C 0.408(3) 0.607(4) 0.366(5) 0.126(6) Uani 0.12 1 d P B 3
H139 H 0.3802 0.6396 0.3584 0.151 Uiso 0.12 1 d P B 3
H140 H 0.4254 0.5901 0.3339 0.151 Uiso 0.12 1 d P B 3
H141 H 0.4429 0.6206 0.3922 0.151 Uiso 0.12 1 d P B 3
C119 C 0.0209(3) 0.1131(3) 0.0099(3) 0.0803(17) Uani 1 1 d . . .
C120 C 0.0130(3) 0.0770(3) -0.0378(2) 0.0765(17) Uani 1 1 d . . .
H142 H -0.0113 0.0894 -0.0693 0.092 Uiso 1 1 calc R . .
C121 C 0.0403(3) 0.0256(3) -0.0374(3) 0.0779(18) Uani 1 1 d . . .
H143 H 0.0340 0.0010 -0.0688 0.093 Uiso 1 1 calc R . .
C122 C 0.0781(3) 0.0060(3) 0.0075(3) 0.0796(18) Uani 1 1 d . . .
H144 H 0.0989 -0.0302 0.0060 0.096 Uiso 1 1 calc R . .
C123 C 0.0836(3) 0.0409(3) 0.0533(2) 0.0663(14) Uani 1 1 d . . .
H145 H 0.1073 0.0280 0.0849 0.080 Uiso 1 1 calc R . .
C124 C 0.0559(2) 0.0937(2) 0.0548(2) 0.0614(12) Uani 1 1 d . . .
H146 H 0.0610 0.1172 0.0871 0.074 Uiso 1 1 calc R . .
C125 C -0.0083(6) 0.1682(5) 0.0104(4) 0.139(4) Uani 1 1 d . . .
H147 H -0.0302 0.1741 0.0463 0.167 Uiso 1 1 calc R . .
H148 H -0.0394 0.1707 -0.0204 0.167 Uiso 1 1 calc R . .
H149 H 0.0245 0.1977 0.0055 0.167 Uiso 1 1 calc R . .

loop_
_atom_site_aniso_label
_atom_site_aniso_U_11
_atom_site_aniso_U_22
_atom_site_aniso_U_33
_atom_site_aniso_U_23
_atom_site_aniso_U_13
_atom_site_aniso_U_12
Ni1 0.03212(18) 0.0313(2) 0.0356(2) -0.00867(18) -0.00126(16) 0.00263(16)
Br1 0.0599(2) 0.03412(19) 0.0369(2) -0.00410(16) -0.00162(16) 0.00136(16)
Br2 0.04520(18) 0.0557(2) 0.0374(2) -0.01137(17) 0.00564(15) -0.00202(17)
C1 0.0348(15) 0.0317(17) 0.0328(17) -0.0048(14) 0.0013(13) -0.0004(13)
N1 0.0327(13) 0.0261(14) 0.0365(16) -0.0064(12) -0.0047(11) -0.0013(11)
C2 0.0419(18) 0.0277(17) 0.042(2) -0.0059(15) -0.0060(15) 0.0027(14)
C3 0.0362(17) 0.0358(19) 0.043(2) -0.0020(16) -0.0065(15) -0.0077(14)
N2 0.0273(12) 0.0352(16) 0.0396(17) -0.0036(13) -0.0002(11) -0.0035(11)
C4 0.0284(14) 0.0336(18) 0.0326(18) -0.0079(14) 0.0012(12) -0.0011(12)
O1 0.0346(11) 0.0381(14) 0.0359(14) -0.0042(11) 0.0043(10) -0.0009(10)
C5 0.0400(17) 0.0331(18) 0.047(2) -0.0049(17) 0.0038(16) -0.0052(14)
C6 0.0270(15) 0.038(2) 0.053(2) -0.0060(17) 0.0018(14) -0.0035(14)
C7 0.0328(15) 0.041(2) 0.045(2) -0.0093(17) -0.0054(15) 0.0005(14)
C8 0.0343(15) 0.0326(18) 0.0360(19) -0.0055(15) -0.0016(14) 0.0011(13)
C9 0.052(2) 0.049(2) 0.054(3) 0.002(2) 0.0128(19) -0.0060(19)
O2 0.0514(15) 0.0564(19) 0.0539(19) -0.0066(16) 0.0120(13) -0.0019(14)
C10 0.050(2) 0.073(3) 0.056(3) -0.006(3) 0.006(2) 0.004(2)
O3 0.062(2) 0.097(3) 0.120(4) -0.020(3) 0.039(2) -0.014(2)
C11 0.079(3) 0.073(4) 0.070(4) -0.017(3) 0.015(3) 0.011(3)
O4 0.0309(12) 0.0566(19) 0.074(2) -0.0122(16) 0.0045(13) -0.0092(12)
C12 0.041(2) 0.067(3) 0.075(4) -0.001(3) 0.007(2) 0.005(2)
O5 0.0501(18) 0.074(3) 0.130(4) 0.002(3) 0.024(2) 0.0152(18)
C13 0.037(2) 0.131(6) 0.113(6) 0.002(5) 0.005(3) -0.007(3)
O6 0.0391(13) 0.0505(17) 0.0543(18) -0.0049(14) -0.0153(12) 0.0057(12)
C14 0.050(2) 0.071(4) 0.071(3) 0.002(3) -0.019(2) -0.007(2)
O7 0.113(3) 0.083(3) 0.097(3) -0.015(3) -0.063(3) -0.010(3)
C15 0.116(6) 0.101(6) 0.131(7) 0.027(5) -0.079(6) -0.002(4)
O8 0.0466(13) 0.0426(15) 0.0335(14) -0.0058(12) -0.0022(11) 0.0000(12)
C16 0.055(2) 0.042(2) 0.039(2) 0.0032(19) 0.0037(18) 0.0063(17)
O9 0.0636(18) 0.0394(17) 0.057(2) 0.0017(15) 0.0060(15) -0.0040(14)
C17 0.079(3) 0.079(4) 0.042(3) 0.004(3) 0.001(2) -0.003(3)
C18 0.0342(16) 0.062(3) 0.053(3) -0.011(2) 0.0005(16) 0.0032(17)
C19 0.0378(18) 0.041(2) 0.076(3) -0.014(2) -0.0191(19) -0.0019(16)
C20 0.046(2) 0.063(3) 0.126(5) -0.035(4) -0.020(3) 0.010(2)
C21 0.074(4) 0.067(4) 0.183(9) -0.040(6) -0.060(5) 0.031(3)
C22 0.119(6) 0.041(3) 0.191(10) 0.004(5) -0.097(7) 0.007(4)
C23 0.103(4) 0.069(4) 0.094(5) 0.024(3) -0.047(4) -0.027(4)
C24 0.059(2) 0.045(3) 0.080(4) 0.008(2) -0.027(3) -0.013(2)
C25 0.0320(15) 0.038(2) 0.046(2) -0.0138(16) -0.0001(14) 0.0005(14)
N3 0.0398(14) 0.0261(15) 0.072(2) -0.0143(16) -0.0093(16) 0.0007(12)
C26 0.0383(17) 0.031(2) 0.095(4) -0.024(2) -0.004(2) 0.0003(15)
C27 0.0384(19) 0.050(3) 0.090(4) -0.032(3) 0.006(2) -0.0134(18)
N4 0.0317(13) 0.048(2) 0.051(2) -0.0205(16) -0.0020(13) 0.0011(13)
C28 0.0377(17) 0.0283(18) 0.062(3) -0.0048(18) -0.0092(17) 0.0017(14)
O10 0.0410(13) 0.0436(16) 0.063(2) -0.0095(15) -0.0015(13) 0.0009(11)
C29 0.048(2) 0.053(3) 0.057(3) -0.011(2) -0.0056(18) 0.0034(19)
C30 0.0425(18) 0.044(2) 0.051(2) 0.000(2) -0.0059(17) -0.0016(16)
C31 0.0374(17) 0.0314(19) 0.051(2) -0.0019(17) -0.0027(16) 0.0025(14)
C32 0.0394(16) 0.0271(17) 0.048(2) -0.0002(16) -0.0036(16) 0.0003(13)
C33 0.062(3) 0.092(4) 0.056(3) -0.018(3) 0.006(2) 0.001(3)
O11 0.085(2) 0.077(3) 0.075(3) -0.003(2) -0.003(2) 0.002(2)
C34 0.083(4) 0.096(5) 0.085(5) -0.013(4) 0.002(3) 0.019(4)
O12 0.117(4) 0.176(7) 0.097(4) -0.019(4) 0.028(3) -0.013(4)
C35 0.124(6) 0.098(6) 0.093(5) -0.023(5) -0.034(5) 0.019(5)
O13 0.0528(15) 0.057(2) 0.0525(19) 0.0022(15) -0.0153(14) 0.0012(14)
C36 0.054(2) 0.092(4) 0.054(3) 0.018(3) -0.003(2) 0.014(3)
O14 0.093(3) 0.090(3) 0.124(4) 0.051(3) -0.035(3) -0.012(3)
C37 0.060(3) 0.117(5) 0.063(3) 0.014(4) -0.018(2) 0.000(3)
O15 0.0396(12) 0.0353(14) 0.0527(17) 0.0108(12) 0.0018(11) 0.0045(10)
C38 0.0446(19) 0.045(2) 0.059(3) 0.017(2) 0.0001(18) 0.0016(17)
O16 0.0637(19) 0.048(2) 0.120(4) 0.028(2) 0.025(2) -0.0008(15)
C39 0.064(3) 0.059(3) 0.094(4) 0.011(3) 0.032(3) 0.009(2)
O17 0.0479(14) 0.0318(14) 0.0517(17) 0.0067(12) -0.0110(12) -0.0025(11)
C40 0.054(2) 0.043(2) 0.055(3) 0.003(2) -0.0167(19) -0.0107(18)
O18 0.091(2) 0.0488(19) 0.057(2) -0.0047(17) 0.0035(18) -0.0288(18)
C41 0.115(5) 0.094(5) 0.057(3) 0.022(3) -0.034(3) -0.048(4)
C42 0.0295(15) 0.072(3) 0.042(2) -0.012(2) -0.0019(15) 0.0003(17)
C43 0.0389(16) 0.0334(19) 0.045(2) -0.0080(16) 0.0018(15) -0.0046(15)
C44 0.051(2) 0.049(2) 0.051(3) 0.004(2) 0.0037(18) -0.0002(19)
C45 0.067(3) 0.054(3) 0.054(3) 0.003(2) 0.015(2) -0.008(2)
C46 0.049(2) 0.059(3) 0.074(4) -0.015(3) 0.020(2) -0.012(2)
C47 0.046(2) 0.070(3) 0.074(4) -0.019(3) -0.001(2) 0.010(2)
C48 0.0400(19) 0.052(2) 0.051(2) -0.007(2) -0.0031(17) 0.0012(17)
Ni2 0.0476(2) 0.0373(3) 0.0363(3) -0.0026(2) -0.0106(2) 0.0093(2)
Br3 0.0775(3) 0.0635(3) 0.0470(3) -0.0121(2) -0.0127(2) 0.0294(2)
Br4 0.0557(2) 0.0524(2) 0.0417(2) -0.01066(19) -0.00966(17) 0.01077(18)
C49 0.0423(17) 0.0348(19) 0.039(2) -0.0071(16) -0.0063(15) 0.0051(15)
N5 0.0462(16) 0.0430(19) 0.0420(19) 0.0050(15) -0.0132(14) 0.0042(14)
C50 0.054(2) 0.046(2) 0.051(3) 0.007(2) -0.0233(19) 0.0040(19)
C51 0.054(2) 0.040(2) 0.058(3) 0.000(2) -0.0252(19) 0.0087(18)
N6 0.0420(15) 0.0404(18) 0.0438(19) -0.0061(15) -0.0114(14) 0.0026(13)
C52 0.0456(19) 0.052(2) 0.042(2) 0.0084(19) -0.0070(16) 0.0036(18)
O19 0.0534(15) 0.0489(17) 0.0439(16) 0.0032(14) -0.0026(12) 0.0076(13)
C53 0.049(2) 0.059(3) 0.068(3) 0.012(3) 0.007(2) 0.017(2)
C54 0.0393(19) 0.060(3) 0.068(3) 0.005(2) 0.0065(19) 0.0042(18)
C55 0.0378(17) 0.057(3) 0.060(3) 0.009(2) -0.0086(18) -0.0003(17)
C56 0.0471(19) 0.055(3) 0.043(2) -0.001(2) -0.0039(17) -0.0017(18)
C57 0.081(3) 0.071(4) 0.076(4) -0.001(3) 0.016(3) 0.015(3)
O20 0.077(2) 0.098(3) 0.064(2) 0.005(2) 0.020(2) -0.002(2)
C58 0.118(6) 0.097(6) 0.093(5) 0.001(4) 0.054(5) -0.007(5)
O21 0.121(5) 0.155(6) 0.210(8) 0.023(6) 0.096(5) 0.014(4)
C59 0.186(10) 0.203(13) 0.071(5) 0.039(7) 0.026(6) -0.003(9)
O22 0.0426(16) 0.077(3) 0.109(3) 0.009(2) 0.0145(18) 0.0021(16)
C60 0.066(3) 0.084(5) 0.128(6) 0.019(4) 0.035(4) 0.003(3)
O23 0.090(3) 0.110(4) 0.135(5) 0.057(4) 0.035(3) -0.005(3)
C61 0.064(4) 0.118(7) 0.210(11) 0.004(7) 0.041(5) -0.015(4)
O24 0.0446(14) 0.0522(19) 0.072(2) 0.0065(17) -0.0070(14) -0.0047(13)
C62 0.050(2) 0.067(3) 0.064(3) -0.006(3) -0.008(2) -0.001(2)
O25 0.124(4) 0.079(3) 0.097(3) -0.008(3) -0.053(3) 0.000(3)
C63 0.067(3) 0.063(3) 0.084(4) -0.003(3) -0.004(3) -0.006(3)
O26 0.0669(19) 0.081(3) 0.057(2) -0.0141(19) 0.0053(16) -0.0196(19)
C64 0.120(6) 0.042(3) 0.137(7) -0.034(4) 0.060(5) -0.021(4)
O27 0.144(5) 0.077(4) 0.209(8) -0.015(5) 0.078(5) 0.030(4)
C65 0.217(10) 0.075(5) 0.139(8) -0.056(5) 0.110(8) -0.067(6)
C66 0.055(2) 0.046(2) 0.046(2) -0.005(2) -0.0092(18) -0.0066(19)
C67 0.044(7) 0.029(7) 0.040(6) -0.003(5) -0.014(5) -0.004(5)
C68 0.044(3) 0.044(5) 0.034(5) -0.010(4) -0.016(4) 0.007(3)
C69 0.046(4) 0.061(9) 0.062(8) -0.008(6) -0.014(4) 0.011(4)
C70 0.094(8) 0.038(6) 0.085(8) -0.009(6) -0.025(6) 0.000(5)
C71 0.060(5) 0.057(6) 0.124(12) -0.024(7) -0.007(6) -0.008(4)
C72 0.058(4) 0.058(6) 0.063(6) -0.011(5) 0.001(4) -0.017(4)
C73 0.0488(19) 0.042(2) 0.038(2) -0.0048(17) -0.0073(16) 0.0085(17)
N7 0.0575(19) 0.0385(19) 0.049(2) -0.0019(16) -0.0178(16) 0.0097(15)
C74 0.057(2) 0.055(3) 0.037(2) 0.0032(19) -0.0109(18) 0.019(2)
C75 0.0424(18) 0.056(3) 0.038(2) 0.0064(19) -0.0035(16) 0.0070(18)
N8 0.0385(14) 0.051(2) 0.0336(17) 0.0024(15) -0.0034(13) 0.0057(14)
C76 0.017(4) 0.028(4) 0.055(6) 0.002(4) -0.010(4) 0.005(4)
O28 0.039(3) 0.037(3) 0.053(4) -0.013(3) -0.005(3) 0.000(3)
C77 0.048(5) 0.055(6) 0.074(7) -0.025(6) -0.010(5) -0.007(5)
C78 0.045(5) 0.052(8) 0.076(10) -0.023(8) -0.027(6) 0.001(6)
C79 0.041(5) 0.040(7) 0.088(9) 0.002(6) -0.025(5) 0.000(4)
C80 0.029(5) 0.036(6) 0.064(11) 0.004(10) -0.010(7) -0.006(5)
C81 0.092(6) 0.079(6) 0.070(6) -0.031(5) -0.009(5) -0.004(5)
O29 0.100(4) 0.095(5) 0.081(4) -0.023(4) -0.012(4) 0.018(4)
C82 0.120(6) 0.129(7) 0.109(6) -0.024(5) -0.036(5) 0.037(5)
O30 0.101(5) 0.194(10) 0.113(7) -0.020(7) -0.044(5) 0.027(6)
C83 0.120(6) 0.129(7) 0.109(6) -0.024(5) -0.036(5) 0.037(5)
O31 0.063(4) 0.072(5) 0.102(7) -0.016(5) -0.038(4) -0.012(4)
O33 0.041(3) 0.051(5) 0.091(7) 0.003(4) -0.006(4) -0.001(3)
C86 0.036(3) 0.076(7) 0.155(11) 0.026(7) 0.027(5) 0.002(4)
O34 0.050(3) 0.091(6) 0.211(12) 0.015(7) -0.012(5) 0.013(4)
C87 0.063(6) 0.104(10) 0.211(19) 0.013(11) 0.040(9) -0.001(6)
O35 0.034(3) 0.043(5) 0.057(7) -0.013(5) 0.012(5) 0.008(3)
C88 0.041(2) 0.048(5) 0.033(8) -0.010(6) 0.002(7) -0.003(3)
O36 0.049(5) 0.083(8) 0.047(10) -0.005(8) -0.001(8) 0.004(4)
C89 0.052(5) 0.045(8) 0.076(12) -0.017(6) 0.013(7) -0.005(5)
C90 0.0465(19) 0.051(2) 0.042(2) -0.0063(19) 0.0030(16) 0.0034(17)
C91 0.0421(17) 0.052(2) 0.0311(18) 0.0022(17) -0.0008(15) 0.0089(16)
C92 0.054(2) 0.061(3) 0.040(2) -0.001(2) 0.0012(18) 0.002(2)
C93 0.054(2) 0.076(4) 0.048(3) 0.009(2) 0.003(2) -0.010(2)
C94 0.050(2) 0.079(4) 0.053(3) 0.011(3) 0.0112(19) 0.007(2)
C95 0.065(3) 0.079(4) 0.054(3) 0.001(3) 0.016(2) 0.026(3)
C96 0.053(2) 0.055(3) 0.045(2) -0.002(2) 0.0090(18) 0.0141(19)
C97 0.038(12) 0.06(2) 0.12(3) -0.020(17) -0.023(13) 0.015(11)
C98 0.14(3) 0.071(13) 0.049(11) 0.020(9) -0.062(13) -0.011(14)
C99 0.20(4) 0.050(16) 0.09(2) -0.037(14) -0.10(2) 0.034(18)
C100 0.074(11) 0.030(9) 0.16(3) -0.025(13) -0.039(15) -0.007(8)
C101 0.077(11) 0.063(12) 0.19(3) -0.018(17) -0.007(16) -0.016(10)
C102 0.065(9) 0.051(10) 0.13(2) -0.029(12) 0.042(12) -0.020(8)
C103 0.019(5) 0.046(6) 0.058(8) -0.011(6) -0.009(5) -0.001(5)
O37 0.063(5) 0.047(4) 0.043(4) -0.005(3) 0.003(4) 0.012(4)
C104 0.114(16) 0.054(9) 0.079(13) -0.034(10) -0.056(12) 0.024(11)
C105 0.065(7) 0.051(8) 0.068(8) -0.003(6) -0.032(7) -0.014(5)
C106 0.063(7) 0.051(8) 0.074(9) -0.007(7) -0.024(6) 0.013(6)
C107 0.049(10) 0.052(10) 0.051(10) 0.003(10) -0.016(7) -0.003(8)
C108 0.092(6) 0.079(6) 0.070(6) -0.031(5) -0.009(5) -0.004(5)
O38 0.100(4) 0.095(5) 0.081(4) -0.023(4) -0.012(4) 0.018(4)
C109 0.120(6) 0.129(7) 0.109(6) -0.024(5) -0.036(5) 0.037(5)
O39 0.101(5) 0.194(10) 0.113(7) -0.020(7) -0.044(5) 0.027(6)
C110 0.120(6) 0.129(7) 0.109(6) -0.024(5) -0.036(5) 0.037(5)
O40 0.072(5) 0.079(6) 0.111(8) -0.023(6) -0.050(5) -0.007(4)
O42 0.036(3) 0.058(4) 0.093(6) 0.009(5) -0.006(4) -0.005(3)
C113 0.036(3) 0.076(7) 0.155(11) 0.026(7) 0.027(5) 0.002(4)
O43 0.050(3) 0.091(6) 0.211(12) 0.015(7) -0.012(5) 0.013(4)
C114 0.063(6) 0.104(10) 0.211(19) 0.013(11) 0.040(9) -0.001(6)
O44 0.038(4) 0.036(5) 0.039(5) -0.002(4) 0.002(4) 0.013(3)
C115 0.041(2) 0.048(5) 0.033(8) -0.010(6) 0.002(7) -0.003(3)
O45 0.041(5) 0.057(7) 0.053(12) 0.006(8) -0.005(8) 0.011(4)
C116 0.052(5) 0.045(8) 0.076(12) -0.017(6) 0.013(7) -0.005(5)
C117 0.036(3) 0.076(7) 0.155(11) 0.026(7) 0.027(5) 0.002(4)
O46 0.050(3) 0.091(6) 0.211(12) 0.015(7) -0.012(5) 0.013(4)
C118 0.063(6) 0.104(10) 0.211(19) 0.013(11) 0.040(9) -0.001(6)
C119 0.080(3) 0.086(4) 0.075(4) 0.000(3) 0.002(3) 0.006(3)
C120 0.074(3) 0.109(5) 0.047(3) -0.013(3) 0.002(2) 0.002(3)
C121 0.070(3) 0.103(5) 0.060(3) -0.018(3) 0.016(3) -0.031(3)
C122 0.074(3) 0.086(4) 0.079(4) -0.020(4) 0.019(3) -0.026(3)
C123 0.066(3) 0.075(4) 0.058(3) -0.005(3) 0.007(2) -0.022(3)
C124 0.069(3) 0.066(3) 0.049(3) -0.010(2) 0.001(2) -0.011(2)
C125 0.199(10) 0.135(8) 0.085(6) -0.019(6) -0.023(6) 0.069(8)
O32 0.122(17) 0.054(12) 0.25(3) -0.019(12) -0.068(16) -0.048(6)
C84 0.079(6) 0.086(7) 0.115(9) -0.037(8) -0.031(6) -0.028(5)
C85 0.087(8) 0.159(13) 0.139(14) -0.054(13) -0.033(8) -0.056(8)
O41 0.122(17) 0.054(12) 0.25(3) -0.019(12) -0.068(16) -0.048(6)
C111 0.079(6) 0.086(7) 0.115(9) -0.037(8) -0.031(6) -0.028(5)
C112 0.087(8) 0.159(13) 0.139(14) -0.054(13) -0.033(8) -0.056(8)

loop_
_atom_type_symbol
_atom_type_description
_atom_type_scat_dispersion_real
_atom_type_scat_dispersion_imag
_atom_type_scat_source
C C 0.0033 0.0016 'International Tables Vol C Tables 4.2.6.8 and 6.1.1.4'
H H 0.0000 0.0000 'International Tables Vol C Tables 4.2.6.8 and 6.1.1.4'
N N 0.0061 0.0033 'International Tables Vol C Tables 4.2.6.8 and 6.1.1.4'
O O 0.0106 0.0060 'International Tables Vol C Tables 4.2.6.8 and 6.1.1.4'
Ni Ni 0.3393 1.1124 'International Tables Vol C Tables 4.2.6.8 and 6.1.1.4'
Br Br -0.2901 2.4595 'International Tables Vol C Tables 4.2.6.8 and 6.1.1.4'

loop_
_geom_angle_atom_site_label_1
_geom_angle_atom_site_label_2
_geom_angle_atom_site_label_3
_geom_angle
_geom_angle_site_symmetry_1
_geom_angle_site_symmetry_3
_geom_angle_publ_flag
C1 Ni1 C25 176.14(16) . . ?
C1 Ni1 Br1 88.30(11) . . ?
C25 Ni1 Br1 88.18(13) . . ?
C1 Ni1 Br2 91.70(11) . . ?
C25 Ni1 Br2 91.80(13) . . ?
Br1 Ni1 Br2 179.01(3) . . ?
N2 C1 N1 103.6(3) . . ?
N2 C1 Ni1 129.9(3) . . ?
N1 C1 Ni1 126.1(2) . . ?
C1 N1 C2 111.4(3) . . ?
C1 N1 C4 122.8(3) . . ?
C2 N1 C4 125.8(3) . . ?
C3 C2 N1 106.3(3) . . ?
C3 C2 H1 126.9 . . ?
N1 C2 H1 126.9 . . ?
C2 C3 N2 107.0(3) . . ?
C2 C3 H2 126.5 . . ?
N2 C3 H2 126.5 . . ?
C1 N2 C3 111.7(3) . . ?
C1 N2 C18 124.0(3) . . ?
C3 N2 C18 124.3(3) . . ?
O1 C4 N1 107.1(3) . . ?
O1 C4 C8 107.9(3) . . ?
N1 C4 C8 112.6(3) . . ?
O1 C4 H3 109.7 . . ?
N1 C4 H3 109.7 . . ?
C8 C4 H3 109.7 . . ?
C4 O1 C5 110.8(3) . . ?
O1 C5 C9 107.7(3) . . ?
O1 C5 C6 107.5(3) . . ?
C9 C5 C6 113.8(3) . . ?
O1 C5 H4 109.2 . . ?
C9 C5 H4 109.2 . . ?
C6 C5 H4 109.2 . . ?
O4 C6 C7 109.4(3) . . ?
O4 C6 C5 107.3(3) . . ?
C7 C6 C5 109.8(3) . . ?
O4 C6 H5 110.1 . . ?
C7 C6 H5 110.1 . . ?
C5 C6 H5 110.1 . . ?
O6 C7 C6 109.1(3) . . ?
O6 C7 C8 106.9(3) . . ?
C6 C7 C8 110.9(3) . . ?
O6 C7 H6 110.0 . . ?
C6 C7 H6 110.0 . . ?
C8 C7 H6 110.0 . . ?
O8 C8 C7 107.4(3) . . ?
O8 C8 C4 108.9(3) . . ?
C7 C8 C4 108.4(3) . . ?
O8 C8 H7 110.7 . . ?
C7 C8 H7 110.7 . . ?
C4 C8 H7 110.7 . . ?
O2 C9 C5 109.5(4) . . ?
O2 C9 H8 109.8 . . ?
C5 C9 H8 109.8 . . ?
O2 C9 H9 109.8 . . ?
C5 C9 H9 109.8 . . ?
H8 C9 H9 108.2 . . ?
C10 O2 C9 118.6(4) . . ?
O3 C10 O2 122.9(5) . . ?
O3 C10 C11 126.2(5) . . ?
O2 C10 C11 110.9(5) . . ?
C10 C11 H10 109.5 . . ?
C10 C11 H11 109.5 . . ?
H10 C11 H11 109.5 . . ?
C10 C11 H12 109.5 . . ?
H10 C11 H12 109.5 . . ?
H11 C11 H12 109.5 . . ?
C12 O4 C6 117.5(4) . . ?
O5 C12 O4 123.2(4) . . ?
O5 C12 C13 125.8(5) . . ?
O4 C12 C13 111.0(5) . . ?
C12 C13 H13 109.5 . . ?
C12 C13 H14 109.5 . . ?
H13 C13 H14 109.5 . . ?
C12 C13 H15 109.5 . . ?
H13 C13 H15 109.5 . . ?
H14 C13 H15 109.5 . . ?
C14 O6 C7 117.7(4) . . ?
O7 C14 O6 125.1(5) . . ?
O7 C14 C15 125.5(5) . . ?
O6 C14 C15 109.4(5) . . ?
C14 C15 H16 109.5 . . ?
C14 C15 H17 109.5 . . ?
H16 C15 H17 109.5 . . ?
C14 C15 H18 109.5 . . ?
H16 C15 H18 109.5 . . ?
H17 C15 H18 109.5 . . ?
C16 O8 C8 116.5(3) . . ?
O9 C16 O8 124.3(4) . . ?
O9 C16 C17 126.5(4) . . ?
O8 C16 C17 109.3(4) . . ?
C16 C17 H19 109.5 . . ?
C16 C17 H20 109.5 . . ?
H19 C17 H20 109.5 . . ?
C16 C17 H21 109.5 . . ?
H19 C17 H21 109.5 . . ?
H20 C17 H21 109.5 . . ?
N2 C18 C19 114.7(4) . . ?
N2 C18 H22 108.6 . . ?
C19 C18 H22 108.6 . . ?
N2 C18 H23 108.6 . . ?
C19 C18 H23 108.6 . . ?
H22 C18 H23 107.6 . . ?
C20 C19 C24 118.6(5) . . ?
C20 C19 C18 118.4(5) . . ?
C24 C19 C18 123.1(4) . . ?
C21 C20 C19 121.3(8) . . ?
C21 C20 H24 119.4 . . ?
C19 C20 H24 119.4 . . ?
C22 C21 C20 120.6(7) . . ?
C22 C21 H25 119.7 . . ?
C20 C21 H25 119.7 . . ?
C21 C22 C23 120.8(7) . . ?
C21 C22 H26 119.6 . . ?
C23 C22 H26 119.6 . . ?
C22 C23 C24 119.1(8) . . ?
C22 C23 H27 120.5 . . ?
C24 C23 H27 120.5 . . ?
C19 C24 C23 119.7(6) . . ?
C19 C24 H28 120.2 . . ?
C23 C24 H28 120.2 . . ?
N4 C25 N3 104.1(3) . . ?
N4 C25 Ni1 127.2(3) . . ?
N3 C25 Ni1 128.4(3) . . ?
C25 N3 C26 111.4(3) . . ?
C25 N3 C28 123.5(3) . . ?
C26 N3 C28 125.1(3) . . ?
C27 C26 N3 105.9(4) . . ?
C27 C26 H29 127.0 . . ?
N3 C26 H29 127.0 . . ?
C26 C27 N4 107.6(3) . . ?
C26 C27 H30 126.2 . . ?
N4 C27 H30 126.2 . . ?
C25 N4 C27 111.0(4) . . ?
C25 N4 C42 124.3(4) . . ?
C27 N4 C42 124.7(4) . . ?
O10 C28 N3 107.0(3) . . ?
O10 C28 C32 108.1(3) . . ?
N3 C28 C32 112.3(3) . . ?
O10 C28 H31 109.8 . . ?
N3 C28 H31 109.8 . . ?
C32 C28 H31 109.8 . . ?
C28 O10 C29 110.8(3) . . ?
O10 C29 C30 108.4(4) . . ?
O10 C29 C33 104.9(4) . . ?
C30 C29 C33 114.6(4) . . ?
O10 C29 H32 109.6 . . ?
C30 C29 H32 109.6 . . ?
C33 C29 H32 109.6 . . ?
O13 C30 C31 107.4(3) . . ?
O13 C30 C29 109.3(4) . . ?
C31 C30 C29 111.0(4) . . ?
O13 C30 H33 109.7 . . ?
C31 C30 H33 109.7 . . ?
C29 C30 H33 109.7 . . ?
O15 C31 C30 108.5(3) . . ?
O15 C31 C32 107.8(3) . . ?
C30 C31 C32 110.3(3) . . ?
O15 C31 H34 110.0 . . ?
C30 C31 H34 110.0 . . ?
C32 C31 H34 110.0 . . ?
O17 C32 C31 109.6(3) . . ?
O17 C32 C28 108.7(3) . . ?
C31 C32 C28 108.8(3) . . ?
O17 C32 H35 109.9 . . ?
C31 C32 H35 109.9 . . ?
C28 C32 H35 109.9 . . ?
O11 C33 C29 105.5(5) . . ?
O11 C33 H36 110.7 . . ?
C29 C33 H36 110.6 . . ?
O11 C33 H37 110.7 . . ?
C29 C33 H37 110.6 . . ?
H36 C33 H37 108.8 . . ?
C34 O11 C33 115.8(5) . . ?
O12 C34 O11 120.8(7) . . ?
O12 C34 C35 126.8(8) . . ?
O11 C34 C35 112.3(7) . . ?
C34 C35 H38 109.5 . . ?
C34 C35 H39 109.5 . . ?
H38 C35 H39 109.5 . . ?
C34 C35 H40 109.5 . . ?
H38 C35 H40 109.5 . . ?
H39 C35 H40 109.5 . . ?
C36 O13 C30 117.3(4) . . ?
O14 C36 O13 124.0(5) . . ?
O14 C36 C37 126.5(5) . . ?
O13 C36 C37 109.4(5) . . ?
C36 C37 H41 109.5 . . ?
C36 C37 H42 109.5 . . ?
H41 C37 H42 109.5 . . ?
C36 C37 H43 109.5 . . ?
H41 C37 H43 109.5 . . ?
H42 C37 H43 109.5 . . ?
C38 O15 C31 117.8(3) . . ?
O16 C38 O15 123.8(4) . . ?
O16 C38 C39 125.8(4) . . ?
O15 C38 C39 110.4(4) . . ?
C38 C39 H44 109.5 . . ?
C38 C39 H45 109.5 . . ?
H44 C39 H45 109.5 . . ?
C38 C39 H46 109.5 . . ?
H44 C39 H46 109.5 . . ?
H45 C39 H46 109.5 . . ?
C40 O17 C32 117.6(3) . . ?
O18 C40 O17 123.6(4) . . ?
O18 C40 C41 125.7(5) . . ?
O17 C40 C41 110.7(4) . . ?
C40 C41 H47 109.5 . . ?
C40 C41 H48 109.5 . . ?
H47 C41 H48 109.5 . . ?
C40 C41 H49 109.5 . . ?
H47 C41 H49 109.5 . . ?
H48 C41 H49 109.5 . . ?
N4 C42 C43 113.3(4) . . ?
N4 C42 H50 108.9 . . ?
C43 C42 H50 108.9 . . ?
N4 C42 H51 108.9 . . ?
C43 C42 H51 108.9 . . ?
H50 C42 H51 107.7 . . ?
C44 C43 C48 119.0(4) . . ?
C44 C43 C42 123.4(4) . . ?
C48 C43 C42 117.6(4) . . ?
C43 C44 C45 119.6(4) . . ?
C43 C44 H52 120.2 . . ?
C45 C44 H52 120.2 . . ?
C46 C45 C44 120.5(5) . . ?
C46 C45 H53 119.7 . . ?
C44 C45 H53 119.7 . . ?
C47 C46 C45 120.1(4) . . ?
C47 C46 H54 119.9 . . ?
C45 C46 H54 119.9 . . ?
C46 C47 C48 120.6(5) . . ?
C46 C47 H55 119.7 . . ?
C48 C47 H55 119.7 . . ?
C47 C48 C43 120.2(5) . . ?
C47 C48 H56 119.9 . . ?
C43 C48 H56 119.9 . . ?
C49 Ni2 C73 175.54(18) . . ?
C49 Ni2 Br4 91.69(12) . . ?
C73 Ni2 Br4 91.58(13) . . ?
C49 Ni2 Br3 89.41(12) . . ?
C73 Ni2 Br3 87.50(13) . . ?
Br4 Ni2 Br3 176.60(3) . . ?
N6 C49 N5 103.9(3) . . ?
N6 C49 Ni2 131.1(3) . . ?
N5 C49 Ni2 125.0(3) . . ?
C49 N5 C50 111.3(3) . . ?
C49 N5 C52 123.4(3) . . ?
C50 N5 C52 125.3(4) . . ?
C51 C50 N5 106.1(4) . . ?
C51 C50 H57 126.9 . . ?
N5 C50 H57 126.9 . . ?
C50 C51 N6 107.1(3) . . ?
C50 C51 H58 126.4 . . ?
N6 C51 H58 126.4 . . ?
C49 N6 C51 111.5(4) . . ?
C49 N6 C66 125.2(4) . . ?
C51 N6 C66 123.3(3) . . ?
O19 C52 N5 106.9(3) . . ?
O19 C52 C56 110.9(4) . . ?
N5 C52 C56 111.6(3) . . ?
O19 C52 H59 109.1 . . ?
N5 C52 H59 109.1 . . ?
C56 C52 H59 109.1 . . ?
C52 O19 C53 110.8(3) . . ?
O19 C53 C54 107.7(3) . . ?
O19 C53 C57 108.1(5) . . ?
C54 C53 C57 114.4(5) . . ?
O19 C53 H60 108.8 . . ?
C54 C53 H60 108.8 . . ?
C57 C53 H60 108.8 . . ?
O22 C54 C53 109.3(4) . . ?
O22 C54 C55 106.0(4) . . ?
C53 C54 C55 110.3(4) . . ?
O22 C54 H61 110.4 . . ?
C53 C54 H61 110.4 . . ?
C55 C54 H61 110.4 . . ?
O24 C55 C54 108.6(4) . . ?
O24 C55 C56 110.1(4) . . ?
C54 C55 C56 109.1(4) . . ?
O24 C55 H62 109.7 . . ?
C54 C55 H62 109.7 . . ?
C56 C55 H62 109.7 . . ?
O26 C56 C52 107.2(4) . . ?
O26 C56 C55 107.5(4) . . ?
C52 C56 C55 111.5(4) . . ?
O26 C56 H63 110.2 . . ?
C52 C56 H63 110.2 . . ?
C55 C56 H63 110.2 . . ?
O20 C57 C53 109.7(5) . . ?
O20 C57 H64 109.7 . . ?
C53 C57 H64 109.7 . . ?
O20 C57 H65 109.7 . . ?
C53 C57 H65 109.7 . . ?
H64 C57 H65 108.2 . . ?
C58 O20 C57 118.0(6) . . ?
O21 C58 O20 123.2(9) . . ?
O21 C58 C59 124.8(8) . . ?
O20 C58 C59 111.8(8) . . ?
C58 C59 H66 109.5 . . ?
C58 C59 H67 109.5 . . ?
H66 C59 H67 109.5 . . ?
C58 C59 H68 109.5 . . ?
H66 C59 H68 109.5 . . ?
H67 C59 H68 109.5 . . ?
C60 O22 C54 116.5(5) . . ?
O23 C60 O22 124.3(6) . . ?
O23 C60 C61 126.7(7) . . ?
O22 C60 C61 108.9(7) . . ?
C60 C61 H69 109.5 . . ?
C60 C61 H70 109.5 . . ?
H69 C61 H70 109.5 . . ?
C60 C61 H71 109.5 . . ?
H69 C61 H71 109.5 . . ?
H70 C61 H71 109.5 . . ?
C62 O24 C55 118.8(4) . . ?
O25 C62 O24 122.2(5) . . ?
O25 C62 C63 126.5(5) . . ?
O24 C62 C63 111.3(5) . . ?
C62 C63 H72 109.5 . . ?
C62 C63 H73 109.5 . . ?
H72 C63 H73 109.5 . . ?
C62 C63 H74 109.5 . . ?
H72 C63 H74 109.5 . . ?
H73 C63 H74 109.5 . . ?
C64 O26 C56 118.3(6) . . ?
O27 C64 O26 122.2(8) . . ?
O27 C64 C65 127.8(8) . . ?
O26 C64 C65 109.9(9) . . ?
C64 C65 H75 109.5 . . ?
C64 C65 H76 109.5 . . ?
H75 C65 H76 109.5 . . ?
C64 C65 H77 109.5 . . ?
H75 C65 H77 109.5 . . ?
H76 C65 H77 109.5 . . ?
N6 C66 C67 111.5(6) . . ?
N6 C66 C97 117.1(8) . . ?
C67 C66 C97 5.6(10) . . ?
N6 C66 H78 109.3 . . ?
C67 C66 H78 109.3 . . ?
C97 C66 H78 106.9 . . ?
N6 C66 H79 109.3 . . ?
C67 C66 H79 109.3 . . ?
C97 C66 H79 105.9 . . ?
H78 C66 H79 108.0 . . ?
N6 C66 H80 108.0 . . ?
C67 C66 H80 110.4 . . ?
C97 C66 H80 108.0 . . ?
H78 C66 H80 1.4 . . ?
H79 C66 H80 108.2 . . ?
N6 C66 H81 108.0 . . ?
C67 C66 H81 111.4 . . ?
C97 C66 H81 108.0 . . ?
H78 C66 H81 107.1 . . ?
H79 C66 H81 2.1 . . ?
H80 C66 H81 107.3 . . ?
C68 C67 C72 116.2(8) . . ?
C68 C67 C66 124.9(9) . . ?
C72 C67 C66 117.9(9) . . ?
C67 C68 C69 120.9(9) . . ?
C67 C68 H82 119.5 . . ?
C69 C68 H82 119.5 . . ?
C70 C69 C68 121.5(11) . . ?
C70 C69 H83 119.2 . . ?
C68 C69 H83 119.2 . . ?
C69 C70 C71 120.3(11) . . ?
C69 C70 H84 119.8 . . ?
C71 C70 H84 119.8 . . ?
C72 C71 C70 116.8(10) . . ?
C72 C71 H85 121.6 . . ?
C70 C71 H85 121.6 . . ?
C67 C72 C71 123.3(9) . . ?
C67 C72 H86 118.4 . . ?
C71 C72 H86 118.4 . . ?
N8 C73 N7 105.2(3) . . ?
N8 C73 Ni2 128.2(3) . . ?
N7 C73 Ni2 126.1(3) . . ?
C76 N7 C73 122.7(6) . . ?
C76 N7 C74 125.5(6) . . ?
C73 N7 C74 110.3(4) . . ?
C76 N7 C103 19.1(6) . . ?
C73 N7 C103 120.5(6) . . ?
C74 N7 C103 128.5(6) . . ?
C75 C74 N7 107.4(4) . . ?
C75 C74 H87 126.3 . . ?
N7 C74 H87 126.3 . . ?
C74 C75 N8 106.2(4) . . ?
C74 C75 H88 126.9 . . ?
N8 C75 H88 126.9 . . ?
C73 N8 C75 110.9(4) . . ?
C73 N8 C90 123.6(3) . . ?
C75 N8 C90 125.5(3) . . ?
N7 C76 O28 112.5(7) . . ?
N7 C76 C80 112.3(11) . . ?
O28 C76 C80 111.2(12) . . ?
N7 C76 H89 106.8 . . ?
O28 C76 H89 106.8 . . ?
C80 C76 H89 106.8 . . ?
C77 O28 C76 111.4(7) . . ?
O28 C77 C81 107.4(9) . . ?
O28 C77 C78 105.7(11) . . ?
C81 C77 C78 108.5(10) . . ?
O28 C77 H90 111.7 . . ?
C81 C77 H90 111.7 . . ?
C78 C77 H90 111.7 . . ?
O31 C78 C77 111.4(14) . . ?
O31 C78 C79 103.8(11) . . ?
C77 C78 C79 114.9(12) . . ?
O31 C78 H91 108.8 . . ?
C77 C78 H91 108.8 . . ?
C79 C78 H91 108.8 . . ?
O33 C79 C80 110.5(13) . . ?
O33 C79 C78 108.8(13) . . ?
C80 C79 C78 110.9(11) . . ?
O33 C79 H92 108.9 . . ?
C80 C79 H92 108.9 . . ?
C78 C79 H92 108.9 . . ?
O35 C80 C76 110.6(15) . . ?
O35 C80 C79 109.2(14) . . ?
C76 C80 C79 105.0(13) . . ?
O35 C80 H93 110.6 . . ?
C76 C80 H93 110.6 . . ?
C79 C80 H93 110.6 . . ?
C77 C81 O29 106.4(11) . . ?
C77 C81 H94 110.4 . . ?
O29 C81 H94 110.4 . . ?
C77 C81 H95 110.4 . . ?
O29 C81 H95 110.4 . . ?
H94 C81 H95 108.6 . . ?
C82 O29 C81 121.6(10) . . ?
O30 C82 O29 116.8(13) . . ?
O30 C82 C83 128.2(14) . . ?
O29 C82 C83 112.6(11) . . ?
C84 O31 C78 119.8(11) . . ?
C86 O33 C79 118.4(11) . . ?
C86 O33 C117 42(3) . . ?
C79 O33 C117 107(2) . . ?
C117 C86 O34 77(4) . . ?
C117 C86 O33 83(3) . . ?
O34 C86 O33 123.5(14) . . ?
C117 C86 C87 111(4) . . ?
O34 C86 C87 123.4(14) . . ?
O33 C86 C87 113.0(16) . . ?
C117 C86 C118 69(5) . . ?
O34 C86 C118 109(3) . . ?
O33 C86 C118 112(3) . . ?
C87 C86 C118 43(3) . . ?
C117 C86 O46 33(4) . . ?
O34 C86 O46 45(2) . . ?
O33 C86 O46 98.0(17) . . ?
C87 C86 O46 130(2) . . ?
C118 C86 O46 90(4) . . ?
C86 O34 O46 94(3) . . ?
C86 O34 C117 46(3) . . ?
O46 O34 C117 49(3) . . ?
C118 C87 C86 80(5) . . ?
C118 C87 H102 128(5) . . ?
C86 C87 H102 109(3) . . ?
C118 C87 H103 115(6) . . ?
C86 C87 H103 109.6(15) . . ?
H102 C87 H103 110(3) . . ?
C118 C87 H104 29(4) . . ?
C86 C87 H104 109(2) . . ?
H102 C87 H104 109.3(16) . . ?
H103 C87 H104 110(3) . . ?
C118 C87 H139 51(5) . . ?
C86 C87 H139 101(2) . . ?
H102 C87 H139 149(2) . . ?
H103 C87 H139 64.1(17) . . ?
H104 C87 H139 52.5(17) . . ?
C118 C87 H141 57(4) . . ?
C86 C87 H141 94.4(19) . . ?
H102 C87 H141 71.3(14) . . ?
H103 C87 H141 153(3) . . ?
H104 C87 H141 48.8(12) . . ?
H139 C87 H141 101(3) . . ?
C88 O35 C80 117.6(14) . . ?
O36 C88 O35 123.7(18) . . ?
O36 C88 C89 123.9(17) . . ?
O35 C88 C89 112.4(17) . . ?
N8 C90 C91 115.2(3) . . ?
N8 C90 H108 108.5 . . ?
C91 C90 H108 108.5 . . ?
N8 C90 H109 108.5 . . ?
C91 C90 H109 108.5 . . ?
H108 C90 H109 107.5 . . ?
C92 C91 C96 119.5(4) . . ?
C92 C91 C90 118.4(4) . . ?
C96 C91 C90 122.1(4) . . ?
C91 C92 C93 120.9(5) . . ?
C91 C92 H110 119.5 . . ?
C93 C92 H110 119.5 . . ?
C94 C93 C92 120.3(5) . . ?
C94 C93 H111 119.8 . . ?
C92 C93 H111 119.8 . . ?
C95 C94 C93 119.2(4) . . ?
C95 C94 H112 120.4 . . ?
C93 C94 H112 120.4 . . ?
C94 C95 C96 121.5(5) . . ?
C94 C95 H113 119.3 . . ?
C96 C95 H113 119.3 . . ?
C91 C96 C95 118.6(5) . . ?
C91 C96 H114 120.7 . . ?
C95 C96 H114 120.7 . . ?
C98 C97 C102 120.0 . . ?
C98 C97 C66 122.1(10) . . ?
C102 C97 C66 117.5(10) . . ?
C99 C98 C97 120.0 . . ?
C99 C98 H115 120.0 . . ?
C97 C98 H115 120.0 . . ?
C98 C99 C100 120.0 . . ?
C98 C99 H116 120.0 . . ?
C100 C99 H116 120.0 . . ?
C101 C100 C99 120.0 . . ?
C101 C100 H117 120.0 . . ?
C99 C100 H117 120.0 . . ?
C100 C101 C102 120.0 . . ?
C100 C101 H118 120.0 . . ?
C102 C101 H118 120.0 . . ?
C101 C102 C97 120.0 . . ?
C101 C102 H119 120.0 . . ?
C97 C102 H119 120.0 . . ?
O37 C103 C107 110.7(13) . . ?
O37 C103 N7 101.4(8) . . ?
C107 C103 N7 116.5(12) . . ?
O37 C103 H120 109.3 . . ?
C107 C103 H120 109.3 . . ?
N7 C103 H120 109.3 . . ?
C104 O37 C103 107.8(11) . . ?
O37 C104 C108 110.3(18) . . ?
O37 C104 C105 107.1(13) . . ?
C108 C104 C105 109.4(17) . . ?
O37 C104 H121 110.0 . . ?
C108 C104 H121 110.0 . . ?
C105 C104 H121 110.0 . . ?
O40 C105 C106 105.7(11) . . ?
O40 C105 C104 109.7(12) . . ?
C106 C105 C104 113.0(13) . . ?
O40 C105 H122 109.5 . . ?
C106 C105 H122 109.5 . . ?
C104 C105 H122 109.5 . . ?
O42 C106 C105 108.9(12) . . ?
O42 C106 C107 108.1(12) . . ?
C105 C106 C107 109.2(13) . . ?
O42 C106 H123 110.2 . . ?
C105 C106 H123 110.2 . . ?
C107 C106 H123 110.2 . . ?
O44 C107 C103 111(2) . . ?
O44 C107 C106 107.4(16) . . ?
C103 C107 C106 106.9(15) . . ?
O44 C107 H124 110.6 . . ?
C103 C107 H124 110.6 . . ?
C106 C107 H124 110.6 . . ?
O38 C108 C104 106.0(15) . . ?
O38 C108 H125 110.5 . . ?
C104 C108 H125 110.5 . . ?
O38 C108 H126 110.5 . . ?
C104 C108 H126 110.5 . . ?
H125 C108 H126 108.7 . . ?
C109 O38 C108 112.0(16) . . ?
O39 C109 O38 134(3) . . ?
C111 O40 C105 118.5(10) . . ?
C113 O42 C106 116.8(10) . . ?
O43 C113 O42 123.0(15) . . ?
O43 C113 C114 128.3(14) . . ?
O42 C113 C114 108.7(11) . . ?
O43 C113 H140 91.9(8) . . ?
O42 C113 H140 135.0(11) . . ?
C114 C113 H140 47.0(8) . . ?
C113 C114 H133 109.5 . . ?
C113 C114 H134 109.5 . . ?
H133 C114 H134 109.5 . . ?
C113 C114 H135 109.5 . . ?
H133 C114 H135 109.5 . . ?
H134 C114 H135 109.5 . . ?
C113 C114 H139 67.3(12) . . ?
H133 C114 H139 91.6 . . ?
H134 C114 H139 55.3 . . ?
H135 C114 H139 158.0 . . ?
C113 C114 H140 60.4(12) . . ?
H133 C114 H140 49.1 . . ?
H134 C114 H140 122.0 . . ?
H135 C114 H140 128.1 . . ?
H139 C114 H140 70.6(14) . . ?
C115 O44 C107 119.1(14) . . ?
O45 C115 O44 120.4(17) . . ?
O45 C115 C116 128.0(18) . . ?
O44 C115 C116 111.6(18) . . ?
C115 C116 H136 109.5 . . ?
C115 C116 H137 109.5 . . ?
H136 C116 H137 109.5 . . ?
C115 C116 H138 109.5 . . ?
H136 C116 H138 109.5 . . ?
H137 C116 H138 109.5 . . ?
C86 C117 O46 117(9) . . ?
C86 C117 O34 57(4) . . ?
O46 C117 O34 61(5) . . ?
C86 C117 O33 55(3) . . ?
O46 C117 O33 126(6) . . ?
O34 C117 O33 95(5) . . ?
C86 C117 C118 74(5) . . ?
O46 C117 C118 130(5) . . ?
O34 C117 C118 102(5) . . ?
O33 C117 C118 101(5) . . ?
C117 O46 O34 71(5) . . ?
C117 O46 C86 30(5) . . ?
O34 O46 C86 40.8(17) . . ?
C87 C118 C117 94(7) . . ?
C87 C118 C86 57(5) . . ?
C117 C118 C86 37(3) . . ?
C87 C118 H104 58(10) . . ?
C117 C118 H104 151(10) . . ?
C86 C118 H104 114(10) . . ?
C87 C118 H139 62(6) . . ?
C117 C118 H139 109(5) . . ?
C86 C118 H139 92(6) . . ?
H104 C118 H139 69(8) . . ?
C87 C118 H140 155(8) . . ?
C117 C118 H140 110(8) . . ?
C86 C118 H140 145(8) . . ?
H104 C118 H140 96(10) . . ?
H139 C118 H140 115(10) . . ?
C87 C118 H141 53(6) . . ?
C117 C118 H141 105(9) . . ?
C86 C118 H141 79(8) . . ?
H104 C118 H141 52(9) . . ?
H139 C118 H141 107(10) . . ?
H140 C118 H141 110(6) . . ?
C124 C119 C125 121.4(7) . . ?
C124 C119 C120 119.2(6) . . ?
C125 C119 C120 119.4(7) . . ?
C121 C120 C119 118.6(6) . . ?
C121 C120 H142 120.7 . . ?
C119 C120 H142 120.7 . . ?
C120 C121 C122 122.8(6) . . ?
C120 C121 H143 118.6 . . ?
C122 C121 H143 118.6 . . ?
C123 C122 C121 117.4(7) . . ?
C123 C122 H144 121.3 . . ?
C121 C122 H144 121.3 . . ?
C124 C123 C122 121.7(6) . . ?
C124 C123 H145 119.2 . . ?
C122 C123 H145 119.2 . . ?
C123 C124 C119 120.3(6) . . ?
C123 C124 H146 119.9 . . ?
C119 C124 H146 119.9 . . ?
C119 C125 H147 109.5 . . ?
C119 C125 H148 109.5 . . ?
H147 C125 H148 109.5 . . ?
C119 C125 H149 109.5 . . ?
H147 C125 H149 109.5 . . ?
H148 C125 H149 109.5 . . ?
O32 C84 O31 116.8(15) . . ?
O32 C84 C85 135.0(18) . . ?
O31 C84 C85 108.1(15) . . ?
O41 C111 O40 123.9(13) . . ?
O41 C111 C112 120(2) . . ?
O40 C111 C112 106.7(15) . . ?
C111 C112 H130 109.5 . . ?
C111 C112 H131 109.5 . . ?
H130 C112 H131 109.5 . . ?
C111 C112 H132 109.5 . . ?
H130 C112 H132 109.5 . . ?
H131 C112 H132 109.5 . . ?

loop_
_geom_bond_atom_site_label_1
_geom_bond_atom_site_label_2
_geom_bond_distance
_geom_bond_site_symmetry_2
_geom_bond_publ_flag
Ni1 C1 1.903(4) . ?
Ni1 C25 1.909(4) . ?
Ni1 Br1 2.3131(6) . ?
Ni1 Br2 2.3154(6) . ?
C1 N2 1.355(4) . ?
C1 N1 1.359(4) . ?
N1 C2 1.397(4) . ?
N1 C4 1.439(4) . ?
C2 C3 1.336(5) . ?
C2 H1 0.9500 . ?
C3 N2 1.386(5) . ?
C3 H2 0.9500 . ?
N2 C18 1.457(4) . ?
C4 O1 1.423(4) . ?
C4 C8 1.532(5) . ?
C4 H3 1.0000 . ?
O1 C5 1.430(4) . ?
C5 C9 1.507(6) . ?
C5 C6 1.527(6) . ?
C5 H4 1.0000 . ?
C6 O4 1.443(4) . ?
C6 C7 1.502(6) . ?
C6 H5 1.0000 . ?
C7 O6 1.438(5) . ?
C7 C8 1.523(5) . ?
C7 H6 1.0000 . ?
C8 O8 1.433(4) . ?
C8 H7 1.0000 . ?
C9 O2 1.427(6) . ?
C9 H8 0.9900 . ?
C9 H9 0.9900 . ?
O2 C10 1.338(5) . ?
C10 O3 1.190(6) . ?
C10 C11 1.498(8) . ?
C11 H10 0.9800 . ?
C11 H11 0.9800 . ?
C11 H12 0.9800 . ?
O4 C12 1.343(6) . ?
C12 O5 1.188(7) . ?
C12 C13 1.495(7) . ?
C13 H13 0.9800 . ?
C13 H14 0.9800 . ?
C13 H15 0.9800 . ?
O6 C14 1.333(6) . ?
C14 O7 1.183(7) . ?
C14 C15 1.522(9) . ?
C15 H16 0.9800 . ?
C15 H17 0.9800 . ?
C15 H18 0.9800 . ?
O8 C16 1.363(5) . ?
C16 O9 1.182(5) . ?
C16 C17 1.515(7) . ?
C17 H19 0.9800 . ?
C17 H20 0.9800 . ?
C17 H21 0.9800 . ?
C18 C19 1.519(7) . ?
C18 H22 0.9900 . ?
C18 H23 0.9900 . ?
C19 C20 1.375(6) . ?
C19 C24 1.378(8) . ?
C20 C21 1.371(11) . ?
C20 H24 0.9500 . ?
C21 C22 1.324(13) . ?
C21 H25 0.9500 . ?
C22 C23 1.384(13) . ?
C22 H26 0.9500 . ?
C23 C24 1.405(8) . ?
C23 H27 0.9500 . ?
C24 H28 0.9500 . ?
C25 N4 1.348(5) . ?
C25 N3 1.364(5) . ?
N3 C26 1.382(5) . ?
N3 C28 1.448(5) . ?
C26 C27 1.344(7) . ?
C26 H29 0.9500 . ?
C27 N4 1.380(6) . ?
C27 H30 0.9500 . ?
N4 C42 1.455(5) . ?
C28 O10 1.415(6) . ?
C28 C32 1.530(5) . ?
C28 H31 1.0000 . ?
O10 C29 1.425(5) . ?
C29 C30 1.524(6) . ?
C29 C33 1.544(8) . ?
C29 H32 1.0000 . ?
C30 O13 1.438(5) . ?
C30 C31 1.511(6) . ?
C30 H33 1.0000 . ?
C31 O15 1.442(4) . ?
C31 C32 1.514(5) . ?
C31 H34 1.0000 . ?
C32 O17 1.433(5) . ?
C32 H35 1.0000 . ?
C33 O11 1.423(7) . ?
C33 H36 0.9900 . ?
C33 H37 0.9900 . ?
O11 C34 1.344(9) . ?
C34 O12 1.205(9) . ?
C34 C35 1.483(10) . ?
C35 H38 0.9800 . ?
C35 H39 0.9800 . ?
C35 H40 0.9800 . ?
O13 C36 1.345(6) . ?
C36 O14 1.201(8) . ?
C36 C37 1.515(8) . ?
C37 H41 0.9800 . ?
C37 H42 0.9800 . ?
C37 H43 0.9800 . ?
O15 C38 1.363(5) . ?
C38 O16 1.182(6) . ?
C38 C39 1.484(7) . ?
C39 H44 0.9800 . ?
C39 H45 0.9800 . ?
C39 H46 0.9800 . ?
O17 C40 1.337(5) . ?
C40 O18 1.208(5) . ?
C40 C41 1.462(7) . ?
C41 H47 0.9800 . ?
C41 H48 0.9800 . ?
C41 H49 0.9800 . ?
C42 C43 1.529(5) . ?
C42 H50 0.9900 . ?
C42 H51 0.9900 . ?
C43 C44 1.380(6) . ?
C43 C48 1.391(6) . ?
C44 C45 1.396(6) . ?
C44 H52 0.9500 . ?
C45 C46 1.362(8) . ?
C45 H53 0.9500 . ?
C46 C47 1.359(8) . ?
C46 H54 0.9500 . ?
C47 C48 1.378(6) . ?
C47 H55 0.9500 . ?
C48 H56 0.9500 . ?
Ni2 C49 1.895(4) . ?
Ni2 C73 1.900(4) . ?
Ni2 Br4 2.3186(7) . ?
Ni2 Br3 2.3257(7) . ?
C49 N6 1.349(5) . ?
C49 N5 1.359(5) . ?
N5 C50 1.392(5) . ?
N5 C52 1.441(5) . ?
C50 C51 1.339(7) . ?
C50 H57 0.9500 . ?
C51 N6 1.384(6) . ?
C51 H58 0.9500 . ?
N6 C66 1.461(6) . ?
C52 O19 1.415(5) . ?
C52 C56 1.515(7) . ?
C52 H59 1.0000 . ?
O19 C53 1.436(5) . ?
C53 C54 1.497(7) . ?
C53 C57 1.507(8) . ?
C53 H60 1.0000 . ?
C54 O22 1.451(5) . ?
C54 C55 1.520(7) . ?
C54 H61 1.0000 . ?
C55 O24 1.432(6) . ?
C55 C56 1.534(6) . ?
C55 H62 1.0000 . ?
C56 O26 1.437(6) . ?
C56 H63 1.0000 . ?
C57 O20 1.405(8) . ?
C57 H64 0.9900 . ?
C57 H65 0.9900 . ?
O20 C58 1.349(8) . ?
C58 O21 1.190(10) . ?
C58 C59 1.457(13) . ?
C59 H66 0.9800 . ?
C59 H67 0.9800 . ?
C59 H68 0.9800 . ?
O22 C60 1.347(8) . ?
C60 O23 1.187(9) . ?
C60 C61 1.520(10) . ?
C61 H69 0.9800 . ?
C61 H70 0.9800 . ?
C61 H71 0.9800 . ?
O24 C62 1.356(6) . ?
C62 O25 1.186(7) . ?
C62 C63 1.480(8) . ?
C63 H72 0.9800 . ?
C63 H73 0.9800 . ?
C63 H74 0.9800 . ?
O26 C64 1.322(9) . ?
C64 O27 1.185(12) . ?
C64 C65 1.505(13) . ?
C65 H75 0.9800 . ?
C65 H76 0.9800 . ?
C65 H77 0.9800 . ?
C66 C67 1.517(9) . ?
C66 C97 1.519(12) . ?
C66 H78 0.9900 . ?
C66 H79 0.9900 . ?
C66 H80 0.9900 . ?
C66 H81 0.9900 . ?
C67 C68 1.370(14) . ?
C67 C72 1.373(13) . ?
C68 C69 1.374(14) . ?
C68 H82 0.9500 . ?
C69 C70 1.320(17) . ?
C69 H83 0.9500 . ?
C70 C71 1.400(18) . ?
C70 H84 0.9500 . ?
C71 C72 1.385(14) . ?
C71 H85 0.9500 . ?
C72 H86 0.9500 . ?
C73 N8 1.344(5) . ?
C73 N7 1.354(6) . ?
N7 C76 1.324(12) . ?
N7 C74 1.392(5) . ?
N7 C103 1.607(13) . ?
C74 C75 1.336(7) . ?
C74 H87 0.9500 . ?
C75 N8 1.400(5) . ?
C75 H88 0.9500 . ?
N8 C90 1.463(6) . ?
C76 O28 1.439(13) . ?
C76 C80 1.535(18) . ?
C76 H89 1.0000 . ?
O28 C77 1.427(12) . ?
C77 C81 1.490(17) . ?
C77 C78 1.52(2) . ?
C77 H90 1.0000 . ?
C78 O31 1.448(14) . ?
C78 C79 1.58(2) . ?
C78 H91 1.0000 . ?
C79 O33 1.408(16) . ?
C79 C80 1.54(2) . ?
C79 H92 1.0000 . ?
C80 O35 1.383(19) . ?
C80 H93 1.0000 . ?
C81 O29 1.514(18) . ?
C81 H94 0.9900 . ?
C81 H95 0.9900 . ?
O29 C82 1.372(15) . ?
C82 O30 1.240(12) . ?
C82 C83 1.45(2) . ?
C83 H96 0.9800 . ?
C83 H97 0.9800 . ?
C83 H98 0.9800 . ?
O31 C84 1.352(17) . ?
O33 C86 1.287(14) . ?
O33 C117 1.57(6) . ?
C86 C117 1.06(8) . ?
C86 O34 1.23(2) . ?
C86 C87 1.43(3) . ?
C86 C118 1.68(11) . ?
C86 O46 1.87(6) . ?
O34 O46 1.33(6) . ?
O34 C117 1.43(8) . ?
C87 C118 1.15(11) . ?
C87 H102 0.98(3) . ?
C87 H103 0.98(2) . ?
C87 H104 0.98(3) . ?
O35 C88 1.365(15) . ?
C88 O36 1.18(4) . ?
C88 C89 1.50(2) . ?
C89 H105 0.9800 . ?
C89 H106 0.9800 . ?
C89 H107 0.9800 . ?
C90 C91 1.506(5) . ?
C90 H108 0.9900 . ?
C90 H109 0.9900 . ?
C91 C92 1.387(7) . ?
C91 C96 1.392(6) . ?
C92 C93 1.388(6) . ?
C92 H110 0.9500 . ?
C93 C94 1.378(8) . ?
C93 H111 0.9500 . ?
C94 C95 1.377(8) . ?
C94 H112 0.9500 . ?
C95 C96 1.412(7) . ?
C95 H113 0.9500 . ?
C96 H114 0.9500 . ?
C97 C98 1.3900 . ?
C97 C102 1.3900 . ?
C98 C99 1.3900 . ?
C98 H115 0.9500 . ?
C99 C100 1.3900 . ?
C99 H116 0.9500 . ?
C100 C101 1.3900 . ?
C100 H117 0.9500 . ?
C101 C102 1.3900 . ?
C101 H118 0.9500 . ?
C102 H119 0.9500 . ?
C103 O37 1.439(15) . ?
C103 C107 1.51(2) . ?
C103 H120 1.0000 . ?
O37 C104 1.41(2) . ?
C104 C108 1.49(2) . ?
C104 C105 1.55(3) . ?
C104 H121 1.0000 . ?
C105 O40 1.470(12) . ?
C105 C106 1.52(2) . ?
C105 H122 1.0000 . ?
C106 O42 1.40(2) . ?
C106 C107 1.54(3) . ?
C106 H123 1.0000 . ?
C107 O44 1.40(2) . ?
C107 H124 1.0000 . ?
C108 O38 1.410(18) . ?
C108 H125 0.9900 . ?
C108 H126 0.9900 . ?
O38 C109 1.26(2) . ?
C109 O39 1.20(2) . ?
O40 C111 1.380(18) . ?
O42 C113 1.354(14) . ?
C113 O43 1.190(17) . ?
C113 C114 1.49(3) . ?
C114 H133 0.9800 . ?
C114 H134 0.9800 . ?
C114 H135 0.9800 . ?
O44 C115 1.363(16) . ?
C115 O45 1.22(4) . ?
C115 C116 1.47(2) . ?
C116 H136 0.9800 . ?
C116 H137 0.9800 . ?
C116 H138 0.9800 . ?
C117 O46 1.14(7) . ?
C117 C118 1.63(9) . ?
C118 H139 0.97(8) . ?
C118 H140 0.93(11) . ?
C118 H141 1.02(11) . ?
C119 C124 1.372(9) . ?
C119 C125 1.422(11) . ?
C119 C120 1.424(9) . ?
C120 C121 1.328(10) . ?
C120 H142 0.9500 . ?
C121 C122 1.404(10) . ?
C121 H143 0.9500 . ?
C122 C123 1.364(8) . ?
C122 H144 0.9500 . ?
C123 C124 1.362(8) . ?
C123 H145 0.9500 . ?
C124 H146 0.9500 . ?
C125 H147 0.9800 . ?
C125 H148 0.9800 . ?
C125 H149 0.9800 . ?
O32 C84 1.22(5) . ?
C84 C85 1.493(19) . ?
C85 H99 0.9800 . ?
C85 H100 0.9800 . ?
C85 H101 0.9800 . ?
O41 C111 1.28(5) . ?
C111 C112 1.509(19) . ?
C112 H130 0.9800 . ?
C112 H131 0.9800 . ?
C112 H132 0.9800 . ?

loop_
_geom_torsion_atom_site_label_1
_geom_torsion_atom_site_label_2
_geom_torsion_atom_site_label_3
_geom_torsion_atom_site_label_4
_geom_torsion
_geom_torsion_site_symmetry_1
_geom_torsion_site_symmetry_2
_geom_torsion_site_symmetry_3
_geom_torsion_site_symmetry_4
_geom_torsion_publ_flag
C25 Ni1 C1 N2 -127(2) . . . . ?
Br1 Ni1 C1 N2 -102.5(3) . . . . ?
Br2 Ni1 C1 N2 78.5(3) . . . . ?
C25 Ni1 C1 N1 44(3) . . . . ?
Br1 Ni1 C1 N1 68.6(3) . . . . ?
Br2 Ni1 C1 N1 -110.4(3) . . . . ?
N2 C1 N1 C2 1.8(4) . . . . ?
Ni1 C1 N1 C2 -171.2(3) . . . . ?
N2 C1 N1 C4 -179.5(3) . . . . ?
Ni1 C1 N1 C4 7.5(5) . . . . ?
C1 N1 C2 C3 -1.2(5) . . . . ?
C4 N1 C2 C3 -179.8(3) . . . . ?
N1 C2 C3 N2 0.0(5) . . . . ?
N1 C1 N2 C3 -1.8(4) . . . . ?
Ni1 C1 N2 C3 170.8(3) . . . . ?
N1 C1 N2 C18 177.0(4) . . . . ?
Ni1 C1 N2 C18 -10.3(6) . . . . ?
C2 C3 N2 C1 1.2(5) . . . . ?
C2 C3 N2 C18 -177.7(4) . . . . ?
C1 N1 C4 O1 -119.4(4) . . . . ?
C2 N1 C4 O1 59.1(5) . . . . ?
C1 N1 C4 C8 122.1(4) . . . . ?
C2 N1 C4 C8 -59.4(5) . . . . ?
N1 C4 O1 C5 170.1(3) . . . . ?
C8 C4 O1 C5 -68.3(4) . . . . ?
C4 O1 C5 C9 -169.6(3) . . . . ?
C4 O1 C5 C6 67.4(4) . . . . ?
O1 C5 C6 O4 -177.5(3) . . . . ?
C9 C5 C6 O4 63.3(4) . . . . ?
O1 C5 C6 C7 -58.7(4) . . . . ?
C9 C5 C6 C7 -177.9(3) . . . . ?
O4 C6 C7 O6 -71.1(4) . . . . ?
C5 C6 C7 O6 171.4(3) . . . . ?
O4 C6 C7 C8 171.5(3) . . . . ?
C5 C6 C7 C8 53.9(4) . . . . ?
O6 C7 C8 O8 69.9(4) . . . . ?
C6 C7 C8 O8 -171.4(3) . . . . ?
O6 C7 C8 C4 -172.6(3) . . . . ?
C6 C7 C8 C4 -53.9(4) . . . . ?
O1 C4 C8 O8 176.0(3) . . . . ?
N1 C4 C8 O8 -65.9(4) . . . . ?
O1 C4 C8 C7 59.4(4) . . . . ?
N1 C4 C8 C7 177.5(3) . . . . ?
O1 C5 C9 O2 -66.5(4) . . . . ?
C6 C5 C9 O2 52.6(4) . . . . ?
C5 C9 O2 C10 -123.6(4) . . . . ?
C9 O2 C10 O3 -2.5(8) . . . . ?
C9 O2 C10 C11 175.8(5) . . . . ?
C7 C6 O4 C12 113.0(4) . . . . ?
C5 C6 O4 C12 -127.9(4) . . . . ?
C6 O4 C12 O5 -1.5(8) . . . . ?
C6 O4 C12 C13 177.6(5) . . . . ?
C6 C7 O6 C14 117.9(4) . . . . ?
C8 C7 O6 C14 -122.2(4) . . . . ?
C7 O6 C14 O7 -1.7(8) . . . . ?
C7 O6 C14 C15 179.0(5) . . . . ?
C7 C8 O8 C16 -137.0(3) . . . . ?
C4 C8 O8 C16 105.8(4) . . . . ?
C8 O8 C16 O9 -0.7(6) . . . . ?
C8 O8 C16 C17 179.1(3) . . . . ?
C1 N2 C18 C19 88.8(5) . . . . ?
C3 N2 C18 C19 -92.5(5) . . . . ?
N2 C18 C19 C20 -175.2(4) . . . . ?
N2 C18 C19 C24 5.8(6) . . . . ?
C24 C19 C20 C21 -0.8(8) . . . . ?
C18 C19 C20 C21 -179.9(5) . . . . ?
C19 C20 C21 C22 0.9(11) . . . . ?
C20 C21 C22 C23 -0.7(12) . . . . ?
C21 C22 C23 C24 0.5(11) . . . . ?
C20 C19 C24 C23 0.6(7) . . . . ?
C18 C19 C24 C23 179.6(4) . . . . ?
C22 C23 C24 C19 -0.4(8) . . . . ?
C1 Ni1 C25 N4 -81(2) . . . . ?
Br1 Ni1 C25 N4 -105.3(4) . . . . ?
Br2 Ni1 C25 N4 73.7(4) . . . . ?
C1 Ni1 C25 N3 92(2) . . . . ?
Br1 Ni1 C25 N3 67.4(4) . . . . ?
Br2 Ni1 C25 N3 -113.6(4) . . . . ?
N4 C25 N3 C26 0.9(5) . . . . ?
Ni1 C25 N3 C26 -173.1(3) . . . . ?
N4 C25 N3 C28 178.0(4) . . . . ?
Ni1 C25 N3 C28 4.0(6) . . . . ?
C25 N3 C26 C27 -1.0(6) . . . . ?
C28 N3 C26 C27 -178.0(4) . . . . ?
N3 C26 C27 N4 0.6(6) . . . . ?
N3 C25 N4 C27 -0.6(5) . . . . ?
Ni1 C25 N4 C27 173.6(3) . . . . ?
N3 C25 N4 C42 -178.1(4) . . . . ?
Ni1 C25 N4 C42 -4.0(6) . . . . ?
C26 C27 N4 C25 0.0(6) . . . . ?
C26 C27 N4 C42 177.5(4) . . . . ?
C25 N3 C28 O10 -114.0(4) . . . . ?
C26 N3 C28 O10 62.7(5) . . . . ?
C25 N3 C28 C32 127.5(4) . . . . ?
C26 N3 C28 C32 -55.8(6) . . . . ?
N3 C28 O10 C29 170.4(3) . . . . ?
C32 C28 O10 C29 -68.4(4) . . . . ?
C28 O10 C29 C30 65.6(5) . . . . ?
C28 O10 C29 C33 -171.5(4) . . . . ?
O10 C29 C30 O13 -174.6(4) . . . . ?
C33 C29 C30 O13 68.7(5) . . . . ?
O10 C29 C30 C31 -56.2(5) . . . . ?
C33 C29 C30 C31 -173.0(4) . . . . ?
O13 C30 C31 O15 -70.9(4) . . . . ?
C29 C30 C31 O15 169.6(3) . . . . ?
O13 C30 C31 C32 171.2(3) . . . . ?
C29 C30 C31 C32 51.7(5) . . . . ?
O15 C31 C32 O17 69.7(4) . . . . ?
C30 C31 C32 O17 -172.0(3) . . . . ?
O15 C31 C32 C28 -171.6(3) . . . . ?
C30 C31 C32 C28 -53.2(4) . . . . ?
O10 C28 C32 O17 -180.0(3) . . . . ?
N3 C28 C32 O17 -62.2(4) . . . . ?
O10 C28 C32 C31 60.8(4) . . . . ?
N3 C28 C32 C31 178.6(3) . . . . ?
O10 C29 C33 O11 152.3(4) . . . . ?
C30 C29 C33 O11 -89.0(5) . . . . ?
C29 C33 O11 C34 -158.8(5) . . . . ?
C33 O11 C34 O12 5.3(10) . . . . ?
C33 O11 C34 C35 -177.3(6) . . . . ?
C31 C30 O13 C36 126.4(4) . . . . ?
C29 C30 O13 C36 -113.1(5) . . . . ?
C30 O13 C36 O14 -0.6(8) . . . . ?
C30 O13 C36 C37 179.9(4) . . . . ?
C30 C31 O15 C38 131.8(4) . . . . ?
C32 C31 O15 C38 -108.7(4) . . . . ?
C31 O15 C38 O16 -3.1(7) . . . . ?
C31 O15 C38 C39 177.0(4) . . . . ?
C31 C32 O17 C40 -129.5(4) . . . . ?
C28 C32 O17 C40 111.8(4) . . . . ?
C32 O17 C40 O18 4.2(6) . . . . ?
C32 O17 C40 C41 -173.7(4) . . . . ?
C25 N4 C42 C43 95.7(5) . . . . ?
C27 N4 C42 C43 -81.6(5) . . . . ?
N4 C42 C43 C44 -4.9(6) . . . . ?
N4 C42 C43 C48 174.4(4) . . . . ?
C48 C43 C44 C45 -1.2(7) . . . . ?
C42 C43 C44 C45 178.1(4) . . . . ?
C43 C44 C45 C46 -0.3(7) . . . . ?
C44 C45 C46 C47 1.1(8) . . . . ?
C45 C46 C47 C48 -0.4(8) . . . . ?
C46 C47 C48 C43 -1.1(8) . . . . ?
C44 C43 C48 C47 1.9(7) . . . . ?
C42 C43 C48 C47 -177.5(4) . . . . ?
C73 Ni2 C49 N6 -154(2) . . . . ?
Br4 Ni2 C49 N6 69.2(4) . . . . ?
Br3 Ni2 C49 N6 -107.6(4) . . . . ?
C73 Ni2 C49 N5 24(2) . . . . ?
Br4 Ni2 C49 N5 -113.1(3) . . . . ?
Br3 Ni2 C49 N5 70.1(3) . . . . ?
N6 C49 N5 C50 0.5(5) . . . . ?
Ni2 C49 N5 C50 -177.7(3) . . . . ?
N6 C49 N5 C52 179.9(4) . . . . ?
Ni2 C49 N5 C52 1.7(6) . . . . ?
C49 N5 C50 C51 -0.6(5) . . . . ?
C52 N5 C50 C51 180.0(4) . . . . ?
N5 C50 C51 N6 0.5(5) . . . . ?
N5 C49 N6 C51 -0.2(4) . . . . ?
Ni2 C49 N6 C51 177.9(3) . . . . ?
N5 C49 N6 C66 -178.8(4) . . . . ?
Ni2 C49 N6 C66 -0.8(6) . . . . ?
C50 C51 N6 C49 -0.2(5) . . . . ?
C50 C51 N6 C66 178.5(4) . . . . ?
C49 N5 C52 O19 -120.2(4) . . . . ?
C50 N5 C52 O19 59.2(5) . . . . ?
C49 N5 C52 C56 118.4(4) . . . . ?
C50 N5 C52 C56 -62.3(6) . . . . ?
N5 C52 O19 C53 175.4(3) . . . . ?
C56 C52 O19 C53 -62.7(4) . . . . ?
C52 O19 C53 C54 67.3(5) . . . . ?
C52 O19 C53 C57 -168.7(4) . . . . ?
O19 C53 C54 O22 -179.0(4) . . . . ?
C57 C53 C54 O22 60.8(6) . . . . ?
O19 C53 C54 C55 -62.8(5) . . . . ?
C57 C53 C54 C55 177.0(4) . . . . ?
O22 C54 C55 O24 -67.8(4) . . . . ?
C53 C54 C55 O24 173.9(3) . . . . ?
O22 C54 C55 C56 172.2(4) . . . . ?
C53 C54 C55 C56 54.0(5) . . . . ?
O19 C52 C56 O26 170.3(3) . . . . ?
N5 C52 C56 O26 -70.5(4) . . . . ?
O19 C52 C56 C55 53.0(5) . . . . ?
N5 C52 C56 C55 172.1(4) . . . . ?
O24 C55 C56 O26 75.3(5) . . . . ?
C54 C55 C56 O26 -165.7(4) . . . . ?
O24 C55 C56 C52 -167.6(4) . . . . ?
C54 C55 C56 C52 -48.5(5) . . . . ?
O19 C53 C57 O20 -67.8(6) . . . . ?
C54 C53 C57 O20 52.1(7) . . . . ?
C53 C57 O20 C58 -130.0(6) . . . . ?
C57 O20 C58 O21 0.9(12) . . . . ?
C57 O20 C58 C59 176.8(8) . . . . ?
C53 C54 O22 C60 -127.1(6) . . . . ?
C55 C54 O22 C60 114.0(6) . . . . ?
C54 O22 C60 O23 3.1(11) . . . . ?
C54 O22 C60 C61 -174.9(6) . . . . ?
C54 C55 O24 C62 117.3(4) . . . . ?
C56 C55 O24 C62 -123.3(4) . . . . ?
C55 O24 C62 O25 6.1(8) . . . . ?
C55 O24 C62 C63 -173.3(4) . . . . ?
C52 C56 O26 C64 123.5(5) . . . . ?
C55 C56 O26 C64 -116.6(5) . . . . ?
C56 O26 C64 O27 4.1(10) . . . . ?
C56 O26 C64 C65 -178.6(5) . . . . ?
C49 N6 C66 C67 96.2(6) . . . . ?
C51 N6 C66 C67 -82.2(7) . . . . ?
C49 N6 C66 C97 96.9(10) . . . . ?
C51 N6 C66 C97 -81.6(10) . . . . ?
N6 C66 C67 C68 -31.1(12) . . . . ?
C97 C66 C67 C68 155(13) . . . . ?
N6 C66 C67 C72 137.3(10) . . . . ?
C97 C66 C67 C72 -37(11) . . . . ?
C72 C67 C68 C69 11.3(16) . . . . ?
C66 C67 C68 C69 179.8(10) . . . . ?
C67 C68 C69 C70 -9(2) . . . . ?
C68 C69 C70 C71 4(2) . . . . ?
C69 C70 C71 C72 -2(2) . . . . ?
C68 C67 C72 C71 -10.1(17) . . . . ?
C66 C67 C72 C71 -179.5(10) . . . . ?
C70 C71 C72 C67 5.7(19) . . . . ?
C49 Ni2 C73 N8 -51(2) . . . . ?
Br4 Ni2 C73 N8 86.4(4) . . . . ?
Br3 Ni2 C73 N8 -96.9(4) . . . . ?
C49 Ni2 C73 N7 120(2) . . . . ?
Br4 Ni2 C73 N7 -102.8(4) . . . . ?
Br3 Ni2 C73 N7 73.9(4) . . . . ?
N8 C73 N7 C76 169.1(7) . . . . ?
Ni2 C73 N7 C76 -3.4(9) . . . . ?
N8 C73 N7 C74 2.4(5) . . . . ?
Ni2 C73 N7 C74 -170.1(3) . . . . ?
N8 C73 N7 C103 -168.6(7) . . . . ?
Ni2 C73 N7 C103 18.9(8) . . . . ?
C76 N7 C74 C75 -168.2(8) . . . . ?
C73 N7 C74 C75 -2.0(5) . . . . ?
C103 N7 C74 C75 168.1(7) . . . . ?
N7 C74 C75 N8 0.8(5) . . . . ?
N7 C73 N8 C75 -2.0(5) . . . . ?
Ni2 C73 N8 C75 170.3(3) . . . . ?
N7 C73 N8 C90 179.6(4) . . . . ?
Ni2 C73 N8 C90 -8.1(6) . . . . ?
C74 C75 N8 C73 0.8(5) . . . . ?
C74 C75 N8 C90 179.2(4) . . . . ?
C73 N7 C76 O28 -112.2(8) . . . . ?
C74 N7 C76 O28 52.4(12) . . . . ?
C103 N7 C76 O28 158(3) . . . . ?
C73 N7 C76 C80 121.5(11) . . . . ?
C74 N7 C76 C80 -74.0(12) . . . . ?
C103 N7 C76 C80 32(2) . . . . ?
N7 C76 O28 C77 159.8(9) . . . . ?
C80 C76 O28 C77 -73.3(13) . . . . ?
C76 O28 C77 C81 179.4(11) . . . . ?
C76 O28 C77 C78 63.7(11) . . . . ?
O28 C77 C78 O31 -170.4(10) . . . . ?
C81 C77 C78 O31 74.6(13) . . . . ?
O28 C77 C78 C79 -52.8(13) . . . . ?
C81 C77 C78 C79 -167.7(10) . . . . ?
O31 C78 C79 O33 -67.2(13) . . . . ?
C77 C78 C79 O33 170.8(10) . . . . ?
O31 C78 C79 C80 171.1(13) . . . . ?
C77 C78 C79 C80 49.2(16) . . . . ?
N7 C76 C80 O35 -53.3(16) . . . . ?
O28 C76 C80 O35 179.6(11) . . . . ?
N7 C76 C80 C79 -171.0(10) . . . . ?
O28 C76 C80 C79 61.9(15) . . . . ?
O33 C79 C80 O35 71.4(16) . . . . ?
C78 C79 C80 O35 -168.0(13) . . . . ?
O33 C79 C80 C76 -170.0(12) . . . . ?
C78 C79 C80 C76 -49.3(17) . . . . ?
O28 C77 C81 O29 59.5(14) . . . . ?
C78 C77 C81 O29 173.3(10) . . . . ?
C77 C81 O29 C82 92.1(13) . . . . ?
C81 O29 C82 O30 -10.3(17) . . . . ?
C81 O29 C82 C83 -173.9(12) . . . . ?
C77 C78 O31 C84 -122.8(15) . . . . ?
C79 C78 O31 C84 113.0(14) . . . . ?
C80 C79 O33 C86 -133.6(17) . . . . ?
C78 C79 O33 C86 104.5(16) . . . . ?
C80 C79 O33 C117 -89(3) . . . . ?
C78 C79 O33 C117 149(3) . . . . ?
C79 O33 C86 C117 84(4) . . . . ?
C79 O33 C86 O34 14(3) . . . . ?
C117 O33 C86 O34 -70(5) . . . . ?
C79 O33 C86 C87 -166(2) . . . . ?
C117 O33 C86 C87 110(5) . . . . ?
C79 O33 C86 C118 148(4) . . . . ?
C117 O33 C86 C118 64(5) . . . . ?
C79 O33 C86 O46 54(3) . . . . ?
C117 O33 C86 O46 -29(5) . . . . ?
C117 C86 O34 O46 -8(4) . . . . ?
O33 C86 O34 O46 65(3) . . . . ?
C87 C86 O34 O46 -115(4) . . . . ?
C118 C86 O34 O46 -70(5) . . . . ?
O33 C86 O34 C117 73(4) . . . . ?
C87 C86 O34 C117 -107(4) . . . . ?
C118 C86 O34 C117 -62(5) . . . . ?
O46 C86 O34 C117 8(4) . . . . ?
C117 C86 C87 C118 -6(6) . . . . ?
O34 C86 C87 C118 82(5) . . . . ?
O33 C86 C87 C118 -98(5) . . . . ?
O46 C86 C87 C118 26(6) . . . . ?
C76 C80 O35 C88 96.3(17) . . . . ?
C79 C80 O35 C88 -148.6(15) . . . . ?
C80 O35 C88 O36 0(3) . . . . ?
C80 O35 C88 C89 178.1(16) . . . . ?
C73 N8 C90 C91 100.0(4) . . . . ?
C75 N8 C90 C91 -78.2(5) . . . . ?
N8 C90 C91 C92 172.9(4) . . . . ?
N8 C90 C91 C96 -6.3(6) . . . . ?
C96 C91 C92 C93 1.4(6) . . . . ?
C90 C91 C92 C93 -177.8(4) . . . . ?
C91 C92 C93 C94 -0.2(7) . . . . ?
C92 C93 C94 C95 -0.8(8) . . . . ?
C93 C94 C95 C96 0.6(8) . . . . ?
C92 C91 C96 C95 -1.5(6) . . . . ?
C90 C91 C96 C95 177.6(4) . . . . ?
C94 C95 C96 C91 0.5(7) . . . . ?
N6 C66 C97 C98 -10.9(17) . . . . ?
C67 C66 C97 C98 -5(11) . . . . ?
N6 C66 C97 C102 176.2(12) . . . . ?
C67 C66 C97 C102 -178(13) . . . . ?
C102 C97 C98 C99 0.0 . . . . ?
C66 C97 C98 C99 -172.8(17) . . . . ?
C97 C98 C99 C100 0.0 . . . . ?
C98 C99 C100 C101 0.0 . . . . ?
C99 C100 C101 C102 0.0 . . . . ?
C100 C101 C102 C97 0.0 . . . . ?
C98 C97 C102 C101 0.0 . . . . ?
C66 C97 C102 C101 173.1(16) . . . . ?
C76 N7 C103 O37 -21(2) . . . . ?
C73 N7 C103 O37 -122.9(8) . . . . ?
C74 N7 C103 O37 67.8(11) . . . . ?
C76 N7 C103 C107 -141(3) . . . . ?
C73 N7 C103 C107 116.9(14) . . . . ?
C74 N7 C103 C107 -52.4(17) . . . . ?
C107 C103 O37 C104 -72.8(17) . . . . ?
N7 C103 O37 C104 163.0(12) . . . . ?
C103 O37 C104 C108 -175.7(14) . . . . ?
C103 O37 C104 C105 65.3(15) . . . . ?
O37 C104 C105 O40 -174.7(11) . . . . ?
C108 C104 C105 O40 65.7(16) . . . . ?
O37 C104 C105 C106 -57.1(15) . . . . ?
C108 C104 C105 C106 -176.6(11) . . . . ?
O40 C105 C106 O42 -71.6(11) . . . . ?
C104 C105 C106 O42 168.5(11) . . . . ?
O40 C105 C106 C107 170.5(14) . . . . ?
C104 C105 C106 C107 50.6(18) . . . . ?
O37 C103 C107 O44 -179.6(13) . . . . ?
N7 C103 C107 O44 -65(2) . . . . ?
O37 C103 C107 C106 63.7(18) . . . . ?
N7 C103 C107 C106 178.8(12) . . . . ?
O42 C106 C107 O44 71.1(19) . . . . ?
C105 C106 C107 O44 -170.5(15) . . . . ?
O42 C106 C107 C103 -170.0(14) . . . . ?
C105 C106 C107 C103 -52(2) . . . . ?
O37 C104 C108 O38 74.1(17) . . . . ?
C105 C104 C108 O38 -168.4(11) . . . . ?
C104 C108 O38 C109 -131.8(16) . . . . ?
C108 O38 C109 O39 -10(3) . . . . ?
C106 C105 O40 C111 128.7(15) . . . . ?
C104 C105 O40 C111 -109.2(16) . . . . ?
C105 C106 O42 C113 137.4(11) . . . . ?
C107 C106 O42 C113 -104.0(15) . . . . ?
C106 O42 C113 O43 -4(2) . . . . ?
C106 O42 C113 C114 174.0(14) . . . . ?
C103 C107 O44 C115 106.3(19) . . . . ?
C106 C107 O44 C115 -137.4(17) . . . . ?
C107 O44 C115 O45 -2(3) . . . . ?
C107 O44 C115 C116 -178.9(19) . . . . ?
O34 C86 C117 O46 10(4) . . . . ?
O33 C86 C117 O46 -116(5) . . . . ?
C87 C86 C117 O46 131(5) . . . . ?
C118 C86 C117 O46 127(6) . . . . ?
O33 C86 C117 O34 -126.8(16) . . . . ?
C87 C86 C117 O34 121(2) . . . . ?
C118 C86 C117 O34 117(3) . . . . ?
O46 C86 C117 O34 -10(4) . . . . ?
O34 C86 C117 O33 126.8(16) . . . . ?
C87 C86 C117 O33 -112(2) . . . . ?
C118 C86 C117 O33 -117(4) . . . . ?
O46 C86 C117 O33 116(5) . . . . ?
O34 C86 C117 C118 -117(3) . . . . ?
O33 C86 C117 C118 117(4) . . . . ?
C87 C86 C117 C118 5(4) . . . . ?
O46 C86 C117 C118 -127(6) . . . . ?
O46 O34 C117 C86 169(5) . . . . ?
C86 O34 C117 O46 -169(5) . . . . ?
C86 O34 C117 O33 -41(2) . . . . ?
O46 O34 C117 O33 128(5) . . . . ?
C86 O34 C117 C118 61(4) . . . . ?
O46 O34 C117 C118 -129(6) . . . . ?
C79 O33 C117 C86 -114(3) . . . . ?
C86 O33 C117 O46 100(10) . . . . ?
C79 O33 C117 O46 -15(9) . . . . ?
C86 O33 C117 O34 42(3) . . . . ?
C79 O33 C117 O34 -72(3) . . . . ?
C86 O33 C117 C118 -61(5) . . . . ?
C79 O33 C117 C118 -175(5) . . . . ?
C86 C117 O46 O34 -10(4) . . . . ?
O33 C117 O46 O34 -74(7) . . . . ?
C118 C117 O46 O34 81(10) . . . . ?
O34 C117 O46 C86 10(4) . . . . ?
O33 C117 O46 C86 -64(8) . . . . ?
C118 C117 O46 C86 91(10) . . . . ?
C86 O34 O46 C117 8(4) . . . . ?
C117 O34 O46 C86 -8(4) . . . . ?
O34 C86 O46 C117 -166(6) . . . . ?
O33 C86 O46 C117 64(5) . . . . ?
C87 C86 O46 C117 -65(6) . . . . ?
C118 C86 O46 C117 -48(6) . . . . ?
C117 C86 O46 O34 166(6) . . . . ?
O33 C86 O46 O34 -130(2) . . . . ?
C87 C86 O46 O34 100(4) . . . . ?
C118 C86 O46 O34 117(4) . . . . ?
C86 C87 C118 C117 4(4) . . . . ?
C86 C117 C118 C87 -5(5) . . . . ?
O46 C117 C118 C87 -117(10) . . . . ?
O34 C117 C118 C87 -55(6) . . . . ?
O33 C117 C118 C87 43(7) . . . . ?
O46 C117 C118 C86 -111(12) . . . . ?
O34 C117 C118 C86 -50(4) . . . . ?
O33 C117 C118 C86 48(3) . . . . ?
C117 C86 C118 C87 174(6) . . . . ?
O34 C86 C118 C87 -119(4) . . . . ?
O33 C86 C118 C87 101(4) . . . . ?
O46 C86 C118 C87 -161(4) . . . . ?
O34 C86 C118 C117 67(4) . . . . ?
O33 C86 C118 C117 -73(4) . . . . ?
C87 C86 C118 C117 -174(6) . . . . ?
O46 C86 C118 C117 26(4) . . . . ?
C124 C119 C120 C121 -0.3(9) . . . . ?
C125 C119 C120 C121 -179.6(8) . . . . ?
C119 C120 C121 C122 -1.8(9) . . . . ?
C120 C121 C122 C123 3.3(9) . . . . ?
C121 C122 C123 C124 -2.7(8) . . . . ?
C122 C123 C124 C119 0.7(8) . . . . ?
C125 C119 C124 C123 -179.8(8) . . . . ?
C120 C119 C124 C123 0.9(9) . . . . ?
C78 O31 C84 O32 5(4) . . . . ?
C78 O31 C84 C85 -172.5(15) . . . . ?
C105 O40 C111 O41 27(4) . . . . ?
C105 O40 C111 C112 173.2(14) . . . . ?
